data_7128223
loop_
_publ_author_name
'Ward, Jas S.'
'Frontera, Antonio'
'Rissanen, Kari'

_publ_section_title
;
 Nucleophilic iodonium interactions (NIIs) in 2-coordinate iodine(I) and
 silver(I) complexes.
;
_journal_issue 41
_journal_name_full 'Chemical communications (Cambridge, England)'
_journal_page_first 5094
_journal_page_last 5097
_journal_paper_doi 10.1039/d1cc01505b
_journal_volume 57
_journal_year 2021
_chemical_formula_moiety 'C16 H22 I N2, F6 P'
_chemical_formula_sum 'C16 H22 F6 I N2 P'
_chemical_formula_weight 514.22
_space_group_crystal_system triclinic
_space_group_IT_number 2
_space_group_name_Hall '-P 1'
_space_group_name_H-M_alt 'P -1'
_atom_sites_solution_hydrogens geom
_atom_sites_solution_primary dual
_audit_creation_date 2020-12-01
_audit_creation_method
;
Olex2 1.2
(compiled 2018.05.29 svn.r3508 for OlexSys, GUI svn.r5506)
;
_audit_update_record
;
2021-02-24 deposited with the CCDC.	2021-04-20 downloaded from the CCDC.
;
_cell_angle_alpha 100.468(4)
_cell_angle_beta 94.508(4)
_cell_angle_gamma 106.703(5)
_cell_formula_units_Z 18
_cell_length_a 17.9543(10)
_cell_length_b 20.8051(10)
_cell_length_c 26.6647(10)
_cell_measurement_reflns_used 7435
_cell_measurement_temperature 120.00(10)
_cell_measurement_theta_max 73.3940
_cell_measurement_theta_min 2.5510
_cell_volume 9290.4(8)
_computing_cell_refinement 'CrysAlisPro 1.171.40.84a (Rigaku OD, 2020)'
_computing_data_collection 'CrysAlisPro 1.171.40.84a (Rigaku OD, 2020)'
_computing_data_reduction 'CrysAlisPro 1.171.40.84a (Rigaku OD, 2020)'
_computing_molecular_graphics 'Olex2 (Dolomanov et al., 2009)'
_computing_publication_material 'Olex2 (Dolomanov et al., 2009)'
_computing_structure_refinement 'ShelXL (Sheldrick, 2015)'
_computing_structure_solution 'ShelXT (Sheldrick, 2015)'
_diffrn_ambient_environment N~2~
_diffrn_ambient_temperature 120.00(10)
_diffrn_detector 'CCD plate'
_diffrn_detector_area_resol_mean 5.1977
_diffrn_detector_type Atlas
_diffrn_measured_fraction_theta_full 0.995
_diffrn_measured_fraction_theta_max 0.990
_diffrn_measurement_details
;
List of Runs (angles in degrees, time in seconds):

  # Type    Start    End  Width  t~exp~   \w     \q     \k     \f   Frames
#--------------------------------------------------------------------------
  1  \w   -115.00 -14.00   1.00    6.00    --  -41.90 -57.00   0.00  101
  2  \w   -116.00 -18.00   1.00    6.00    --  -41.90 -37.00  90.00   98
  3  \w     29.00  95.00   1.00    6.00    --   41.90-125.00-180.00   66
  4  \w    -21.00  74.00   1.00    6.00    --   41.90 -77.00-120.00   95
  5  \w     45.00 140.00   1.00   33.00    --  112.00 -61.00 -30.00   95
  6  \w     29.00  61.00   1.00   33.00    --  112.00 -94.00-120.00   32
  7  \w     49.00 165.00   1.00   33.00    --  112.00 -15.00  60.00  116
  8  \w     86.00 116.00   1.00   33.00    --  112.00  45.00 -90.00   30
  9  \w     41.00 140.00   1.00   33.00    --  112.00 -30.00-120.00   99
 10  \w    130.00 164.00   1.00   33.00    --  112.00  45.00 -90.00   34
 11  \w     80.00 107.00   1.00   33.00    --  112.00 -94.00-120.00   27
 12  \w     36.00  63.00   1.00   33.00    --  112.00-111.00  60.00   27
 13  \w     82.00 109.00   1.00   33.00    --  112.00-111.00  60.00   27
 14  \w     36.00 145.00   1.00   33.00    --  112.00 -77.00 150.00  109
 15  \w     89.00 172.00   1.00   33.00    --  112.00  61.00  60.00   83
 16  \w     54.00 108.00   1.00   33.00    --  112.00-105.00 -27.69   54
 17  \w     33.00 108.00   1.00   33.00    --  112.00-104.00 140.06   75
;
_diffrn_measurement_device 'four-circle diffractometer'
_diffrn_measurement_device_type 'SuperNova, Dual, Cu at home/near, Atlas'
_diffrn_measurement_method '\w scans'
_diffrn_orient_matrix_type 'CrysAlisPro convention (1999,Acta A55,543-557)'
_diffrn_orient_matrix_UB_11 -0.0876381000
_diffrn_orient_matrix_UB_12 -0.0138230000
_diffrn_orient_matrix_UB_13 -0.0187993000
_diffrn_orient_matrix_UB_21 0.0208240000
_diffrn_orient_matrix_UB_22 0.0648744000
_diffrn_orient_matrix_UB_23 -0.0227653000
_diffrn_orient_matrix_UB_31 0.0083177000
_diffrn_orient_matrix_UB_32 -0.0431699000
_diffrn_orient_matrix_UB_33 -0.0514604000
_diffrn_radiation_monochromator mirror
_diffrn_radiation_probe x-ray
_diffrn_radiation_type CuK\a
_diffrn_radiation_wavelength 1.54184
_diffrn_reflns_av_R_equivalents 0.0878
_diffrn_reflns_av_unetI/netI 0.1406
_diffrn_reflns_Laue_measured_fraction_full 0.995
_diffrn_reflns_Laue_measured_fraction_max 0.990
_diffrn_reflns_limit_h_max 22
_diffrn_reflns_limit_h_min -20
_diffrn_reflns_limit_k_max 25
_diffrn_reflns_limit_k_min -25
_diffrn_reflns_limit_l_max 31
_diffrn_reflns_limit_l_min -32
_diffrn_reflns_number 64635
_diffrn_reflns_point_group_measured_fraction_full 0.995
_diffrn_reflns_point_group_measured_fraction_max 0.990
_diffrn_reflns_theta_full 67.684
_diffrn_reflns_theta_max 72.128
_diffrn_reflns_theta_min 2.529
_diffrn_source 'micro-focus sealed X-ray tube'
_diffrn_source_type 'SuperNova (Cu) X-ray Source'
_exptl_absorpt_coefficient_mu 13.440
_exptl_absorpt_correction_T_max 0.49634
_exptl_absorpt_correction_T_min 0.44755
_exptl_absorpt_correction_type sphere
_exptl_absorpt_process_details
;
CrysAlisPro 1.171.40.84a (Rigaku Oxford Diffraction, 2020)
Spherical absorption correction
using equivalent radius and absorption coefficient.
Empirical absorption correction using spherical harmonics,
implemented in SCALE3 ABSPACK scaling algorithm.
;
_exptl_crystal_colour colourless
_exptl_crystal_colour_primary colourless
_exptl_crystal_density_diffrn 1.654
_exptl_crystal_description plate
_exptl_crystal_F_000 4572
_exptl_crystal_recrystallization_method 'Re-crystallisation from solvent: DCM/pentane'
_exptl_crystal_size_max 0.168
_exptl_crystal_size_mid 0.046
_exptl_crystal_size_min 0.032
_exptl_crystal_size_rad 0.037
_refine_diff_density_max 2.770
_refine_diff_density_min -1.948
_refine_diff_density_rms 0.175
_refine_ls_extinction_method none
_refine_ls_goodness_of_fit_ref 1.024
_refine_ls_hydrogen_treatment constr
_refine_ls_matrix_type full
_refine_ls_number_parameters 2329
_refine_ls_number_reflns 36261
_refine_ls_number_restraints 1204
_refine_ls_restrained_S_all 1.015
_refine_ls_R_factor_all 0.1845
_refine_ls_R_factor_gt 0.1163
_refine_ls_shift/su_max 0.030
_refine_ls_shift/su_mean 0.001
_refine_ls_structure_factor_coef Fsqd
_refine_ls_weighting_details 'w=1/[\s^2^(Fo^2^)+(0.1397P)^2^+67.8228P] where P=(Fo^2^+2Fc^2^)/3'
_refine_ls_weighting_scheme calc
_refine_ls_wR_factor_gt 0.2909
_refine_ls_wR_factor_ref 0.3445
_reflns_Friedel_coverage 0.000
_reflns_number_gt 19164
_reflns_number_total 36261
_reflns_threshold_expression 'I > 2\s(I)'
_cod_data_source_file d1cc01505b2.cif
_cod_data_source_block 4b
_cod_depositor_comments 'Adding full bibliography for 7128218--7128225.cif.'
_cod_database_code 7128223
_shelxl_version_number 2014/6
_shelx_space_group_comment
;
The symmetry employed for this shelxl refinement is uniquely defined
by the following loop, which should always be used as a source of
symmetry information in preference to the above space-group names.
They are only intended as comments.
;
_reflns_odcompleteness_completeness 98.99
_reflns_odcompleteness_iscentric 1
_reflns_odcompleteness_theta 71.98
_olex2_refinement_description
;
1. Fixed Uiso
 At 1.2 times of:
  All C(H) groups
 At 1.5 times of:
  All C(H,H,H) groups
2. Restrained distances
 C169-C167
 1.45 with sigma of 0.01
 C159-C157
 1.45 with sigma of 0.01
 P261-F269 = P261-F271 = P261-F270 = P261-F268
 1.58 with sigma of 0.01
 C78-C77
 1.5 with sigma of 0.01
 C27-C24
 1.5 with sigma of 0.01
 C157-C158
 1.5 with sigma of 0.01
 H15B-H13A
 -2.2 with sigma of 0.01
 F263-F270
 2.3 with sigma of 0.02
 F263-F268
 2.3 with sigma of 0.02
 F271-F263
 2.3 with sigma of 0.02
3. Uiso/Uaniso restraints and constraints
N91A \\sim C92A \\sim C93A \\sim C94A \\sim C95A \\sim C96A \\sim C97A \\sim
C98A \\sim C99A: within 1.7A with sigma of 0.02 and sigma for terminal atoms of
0.04
N91 \\sim C92 \\sim C93 \\sim C94 \\sim C95 \\sim C96 \\sim C97 \\sim C98 \\sim
C99: within 1.7A with sigma of 0.02 and sigma for terminal atoms of 0.04
Uanis(C97A) = Uanis(C97)
Uanis(C99A) = Uanis(C99)
Uanis(C98A) = Uanis(C98)
Uanis(N91A) = Uanis(N91)
Uanis(C96A) = Uanis(C96)
Uanis(C94A) = Uanis(C94)
Uanis(C93A) = Uanis(C93)
Uanis(C92A) = Uanis(C92)
Uanis(C95A) = Uanis(C95)
4. Rigid body (RIGU) restrains
 N121, C122, C123, C124, C125, C126, C127, C128, C129
 with sigma for 1-2 distances of 0.003 and sigma for 1-3 distances of 0.003
 N161, C162, C163, C164, C165, C166, C167, C168, C169
 with sigma for 1-2 distances of 0.003 and sigma for 1-3 distances of 0.003
 N71, C72, C73, C74, C75, C76, C77, C78, C79
 with sigma for 1-2 distances of 0.003 and sigma for 1-3 distances of 0.003
 N61, C62, C63, C64, C65, C66, C67, C68, C69
 with sigma for 1-2 distances of 0.003 and sigma for 1-3 distances of 0.003
 N41, C42, C43, C44, C45, C46, C47, C48, C49
 with sigma for 1-2 distances of 0.003 and sigma for 1-3 distances of 0.003
 N21, C22, C23, C24, C25, C26, C27, C28, C29
 with sigma for 1-2 distances of 0.003 and sigma for 1-3 distances of 0.003
 N141, C142, C143, C144, C145, C146
 with sigma for 1-2 distances of 0.003 and sigma for 1-3 distances of 0.003
 N81, C82, C83, C84, C85, C86, C87, C87A, C88, C88A, C89, C89A
 with sigma for 1-2 distances of 0.003 and sigma for 1-3 distances of 0.003
 P321, F322, F323, F324, F325, F326, F327
 with sigma for 1-2 distances of 0.003 and sigma for 1-3 distances of 0.003
 P301, F302, F303, F304, F305, F306, F307
 with sigma for 1-2 distances of 0.003 and sigma for 1-3 distances of 0.003
 P311, F312, F313, F314, F315, F316, F317
 with sigma for 1-2 distances of 0.005 and sigma for 1-3 distances of 0.005
 N151, C152, C153, C154, C155, C156, C157, C158, C159
 with sigma for 1-2 distances of 0.003 and sigma for 1-3 distances of 0.003
5. Others
 Sof(C87A)=Sof(H6GA)=Sof(C88A)=Sof(H0HA)=Sof(H1HA)=Sof(H2HA)=Sof(C89A)=
 Sof(H6HA)=Sof(H7HA)=Sof(H8HA)=1-FVAR(1)
 Sof(C87)=Sof(H5GA)=Sof(C88)=Sof(H7GA)=Sof(H8GA)=Sof(H9GA)=Sof(C89)=Sof(H3HA)=
 Sof(H4HA)=Sof(H5HA)=FVAR(1)
 Sof(C94)=Sof(C93)=Sof(H3IA)=Sof(C92)=Sof(H4IA)=Sof(N91)=Sof(C96)=Sof(H5IA)=
 Sof(C95)=Sof(H6IA)=Sof(C97)=Sof(H7IA)=Sof(C98)=Sof(H9IA)=Sof(H0JA)=Sof(H1JA)=
 Sof(C99)=Sof(H5JA)=Sof(H6JA)=Sof(H7JA)=1-FVAR(2)
 Sof(C93A)=Sof(H9HA)=Sof(C92A)=Sof(H0IA)=Sof(N91A)=Sof(C96A)=Sof(H1IA)=
 Sof(C95A)=Sof(H2IA)=Sof(C94A)=Sof(C97A)=Sof(H8IA)=Sof(C98A)=Sof(H2JA)=
 Sof(H3JA)=Sof(H4JA)=Sof(C99A)=Sof(H8JA)=Sof(H9JA)=Sof(H0KA)=FVAR(2)
 Sof(P311)=Sof(F312)=Sof(F313)=Sof(F314)=Sof(F315)=Sof(F316)=Sof(F317)=0.75*(1-
 FVAR(4))
 Sof(P301)=Sof(F302)=Sof(F303)=Sof(F304)=Sof(F305)=Sof(F306)=Sof(F307)=0.75*
 FVAR(4)
 Sof(F238)=Sof(F239)=Sof(F240)=Sof(F241)=1-FVAR(4)
 Sof(F234)=Sof(F235)=Sof(F236)=Sof(F237)=FVAR(4)
 Sof(F268)=Sof(F269)=Sof(F270)=Sof(F271)=1-FVAR(5)
 Sof(F264)=Sof(F265)=Sof(F266)=Sof(F267)=FVAR(5)
 Fixed Sof: P321(0.25) F322(0.25) F323(0.25) F324(0.25) F325(0.25) F326(0.25)
 F327(0.25)
6.a Free rotating group:
 P301(F302,F303,F304,F305,F306,F307), P311(F312,F313,F314,F315,F316,F317),
 P321(F322,F323,F324,F325,F326,F327)
6.b Ternary CH refined with riding coordinates:
 C7(HD), C17(HO), C27(HZ), C37(H0BA), C47(H1CA), C57(H2DA), C67(H3EA),
 C77(H4FA), C87(H5GA), C87A(H6GA), C97(H7IA), C97A(H8IA), C107(H5KA),
 C117(H6LA), C127(H127), C137(H137), C147(H7MA), C157(H157), C167(H8NA),
 C177(H9OA)
6.c Aromatic/amide H refined with riding coordinates:
 C2(H), C3(HA), C5(HB), C6(HC), C12(HK), C13(HL), C15(HM), C16(HN), C22(HV),
 C23(HW), C25(HX), C26(HY), C32(H6AA), C33(H7AA), C35(H8AA), C36(H9AA),
 C42(H7BA), C43(H8BA), C45(H9BA), C46(H0CA), C52(H8CA), C53(H9CA), C55(H0DA),
 C56(H1DA), C62(H9DA), C63(H0EA), C65(H1EA), C66(H2EA), C75(H0FA), C76(H1FA),
 C72(H2FA), C73(H3FA), C82(H1GA), C83(H2GA), C85(H3GA), C86(H4GA), C93A(H9HA),
 C92A(H0IA), C96A(H1IA), C95A(H2IA), C93(H3IA), C92(H4IA), C96(H5IA), C95(H6IA),
  C102(H1KA), C103(H2KA), C105(H3KA), C106(H4KA), C112(H2LA), C113(H3LA),
 C115(H4LA), C116(H5LA), C122(H122), C123(H123), C125(H125), C126(H126),
 C132(H132), C133(H133), C135(H135), C136(H136), C142(H3MA), C143(H4MA),
 C145(H5MA), C146(H6MA), C152(H152), C153(H153), C155(H155), C156(H156),
 C162(H4NA), C163(H5NA), C165(H6NA), C166(H7NA), C172(H5OA), C173(H6OA),
 C175(H7OA), C176(H8OA)
6.d Fitted hexagon refined as free rotating group:
 C74(C75,C76,N71,C72,C73), C93A(C92A,N91A,C96A,C95A,C94A), C94(C93,C92,N91,C96,
 C95)
6.e Idealised Me refined as rotating group:
 C8(HE,HF,HG), C9(HH,HI,HJ), C18(HP,HQ,HR), C19(HS,HT,HU), C28(H0AA,H1AA,H2AA),
  C29(H3AA,H4AA,H5AA), C38(H1BA,H2BA,H3BA), C39(H4BA,H5BA,H6BA), C48(H2CA,H3CA,
 H4CA), C49(H5CA,H6CA,H7CA), C58(H3DA,H4DA,H5DA), C59(H6DA,H7DA,H8DA), C68(H4EA,
 H5EA,H6EA), C69(H7EA,H8EA,H9EA), C78(H5FA,H6FA,H7FA), C79(H8FA,H9FA,H0GA),
 C88(H7GA,H8GA,H9GA), C88A(H0HA,H1HA,H2HA), C89(H3HA,H4HA,H5HA), C89A(H6HA,H7HA,
 H8HA), C98(H9IA,H0JA,H1JA), C98A(H2JA,H3JA,H4JA), C99(H5JA,H6JA,H7JA),
 C99A(H8JA,H9JA,H0KA), C108(H6KA,H7KA,H8KA), C109(H9KA,H0LA,H1LA), C118(H7LA,
 H8LA,H9LA), C119(H0MA,H1MA,H2MA), C128(H12A,H12B,H12C), C129(H12D,H12E,H12F),
 C138(H13A,H13B,H13C), C139(H13D,H13E,H13F), C148(H8MA,H9MA,H0NA), C149(H1NA,
 H2NA,H3NA), C158(H15A,H15B,H15C), C159(H15D,H15E,H15F), C168(H9NA,H0OA,H1OA),
 C169(H2OA,H3OA,H4OA), C178(H0PA,H1PA,H2PA), C179(H3PA,H4PA,H5PA)
;
_ins_header
;
TITL OHD161_scale in P-1 
REM P-1 (#2 in standard setting)
CELL 1.54184  17.954293  20.805093  26.664686 100.4681  94.5082 106.7032
ZERR   20.00   0.000964   0.001048   0.000982   0.0036   0.0037   0.0046
LATT  1
SFAC C H N F P I
UNIT 320.00 440.00 40.00 120.00 20.00 20.00
TREF
HKLF 4
END
;
_olex2_submission_special_instructions 'No special instructions were received'
_oxdiff_exptl_absorpt_empirical_details
;
Empirical correction (ABSPACK) includes:
- Absorption correction using spherical harmonics
- Frame scaling
;
_oxdiff_exptl_absorpt_empirical_full_max 2.519
_oxdiff_exptl_absorpt_empirical_full_min 0.528

loop_
_space_group_symop_operation_xyz
'x, y, z'
'-x, -y, -z'

loop_
_atom_site_label
_atom_site_type_symbol
_atom_site_fract_x
_atom_site_fract_y
_atom_site_fract_z
_atom_site_U_iso_or_equiv
_atom_site_adp_type
_atom_site_occupancy
_atom_site_site_symmetry_order
_atom_site_calc_flag
_atom_site_refinement_flags_posn
_atom_site_refinement_flags_adp
_atom_site_refinement_flags_occupancy
_atom_site_disorder_assembly
_atom_site_disorder_group
I1 I 0.39428(6) 0.83468(5) 0.32182(4) 0.0529(2) Uani 1 1 d . . . . .
I2 I 0.54851(7) 0.91667(5) 0.17144(4) 0.0542(3) Uani 1 1 d . . . . .
I3 I 0.63537(6) 0.68015(5) 0.16649(4) 0.0530(2) Uani 1 1 d . . . . .
I4 I 0.79993(9) 0.40945(6) 0.16535(4) 0.0685(3) Uani 1 1 d . . . . .
I5 I 0.18222(9) 0.16154(7) 0.16226(5) 0.0767(4) Uani 1 1 d . . . . .
I6 I 0.36617(8) 0.31668(7) 0.32646(5) 0.0660(3) Uani 1 1 d . . . . .
I7 I 0.82873(7) 0.26448(6) 0.50098(4) 0.0558(3) Uani 1 1 d . . . . .
I8 I 1.0000 0.5000 0.0000 0.0684(5) Uani 1 2 d S T P . .
I9 I 1.0000 0.5000 0.5000 0.0531(3) Uani 1 2 d S T P . .
I10 I 1.0000 0.0000 0.5000 0.0567(4) Uani 1 2 d S T P . .
I11 I 0.0000 0.0000 0.0000 0.0795(6) Uani 1 2 d S T P . .
P201 P 0.0565(3) 0.7518(2) 0.03840(18) 0.0581(10) Uani 1 1 d . U . . .
P211 P 0.2813(5) 0.5667(3) 0.2926(2) 0.097(2) Uani 1 1 d . U . . .
P221 P 0.6880(4) 0.6289(2) 0.35540(18) 0.0660(13) Uani 1 1 d . . . . .
P231 P 0.9683(3) 0.5536(2) 0.34046(15) 0.0513(9) Uani 1 1 d . U . . .
P251 P 0.6317(4) 0.2088(2) 0.02164(18) 0.0737(15) Uani 1 1 d . U . . .
P261 P 0.3450(3) 0.2985(2) 0.01029(17) 0.0555(10) Uani 1 1 d D U . . .
P281 P 0.7469(3) 0.1363(2) 0.32133(17) 0.0548(10) Uani 1 1 d . U . . .
P291 P 0.0263(3) 0.0250(2) 0.32356(17) 0.0578(10) Uani 1 1 d . . . . .
P301 P 0.4286(11) 0.0811(10) 0.3678(6) 0.071(8) Uani 0.28(3) 1 d . U . A 1
F302 F 0.5201(12) 0.1287(15) 0.3801(11) 0.073(9) Uani 0.28(3) 1 d G U . A 1
F303 F 0.4300(19) 0.0745(14) 0.4279(6) 0.080(9) Uani 0.28(3) 1 d G U . A 1
F304 F 0.3371(12) 0.0335(15) 0.3556(11) 0.074(9) Uani 0.28(3) 1 d G U . A 1
F305 F 0.427(2) 0.0877(16) 0.3079(6) 0.079(9) Uani 0.28(3) 1 d G U . A 1
F306 F 0.4562(19) 0.0127(13) 0.3542(11) 0.079(9) Uani 0.28(3) 1 d G U . A 1
F307 F 0.4010(19) 0.1495(13) 0.3815(12) 0.071(9) Uani 0.28(3) 1 d G U . A 1
P311 P 0.4210(11) 0.0840(6) 0.3674(4) 0.119(8) Uani 0.47(3) 1 d . U . A 2
F312 F 0.5039(15) 0.1410(9) 0.3652(11) 0.125(10) Uani 0.47(3) 1 d G U . A 2
F313 F 0.460(2) 0.0682(11) 0.4193(9) 0.157(11) Uani 0.47(3) 1 d G U . A 2
F314 F 0.3383(13) 0.0270(11) 0.3696(11) 0.152(11) Uani 0.47(3) 1 d G U . A 2
F315 F 0.383(2) 0.0998(12) 0.3155(8) 0.145(11) Uani 0.47(3) 1 d G U . A 2
F316 F 0.4491(18) 0.0249(9) 0.3324(11) 0.149(11) Uani 0.47(3) 1 d G U . A 2
F317 F 0.3931(16) 0.1430(10) 0.4025(10) 0.135(10) Uani 0.47(3) 1 d G U . A 2
P321 P 0.3442(12) 0.1015(8) 0.3674(5) 0.072(5) Uani 0.25 1 d . U . B 3
F322 F 0.4176(15) 0.1699(11) 0.3694(11) 0.088(7) Uani 0.25 1 d G U . B 3
F323 F 0.3112(19) 0.1439(13) 0.4132(8) 0.091(7) Uani 0.25 1 d G U . B 3
F324 F 0.2709(15) 0.0330(11) 0.3654(11) 0.084(6) Uani 0.25 1 d G U . B 3
F325 F 0.3774(19) 0.0590(13) 0.3216(8) 0.084(7) Uani 0.25 1 d G U . B 3
F326 F 0.3958(17) 0.0790(15) 0.4101(9) 0.086(7) Uani 0.25 1 d G U . B 3
F327 F 0.2927(17) 0.1238(14) 0.3247(9) 0.081(6) Uani 0.25 1 d G U . B 3
F202 F 0.1021(13) 0.7386(10) 0.0851(7) 0.144(6) Uani 1 1 d . U . . .
F203 F 0.0264(12) 0.8072(11) 0.0716(8) 0.152(6) Uani 1 1 d . U . . .
F204 F 0.0143(12) 0.7677(10) -0.0088(8) 0.143(5) Uani 1 1 d . U . . .
F205 F 0.0876(13) 0.6992(10) 0.0024(7) 0.141(6) Uani 1 1 d . U . . .
F206 F -0.0195(13) 0.6935(11) 0.0372(8) 0.153(6) Uani 1 1 d . U . . .
F207 F 0.1332(11) 0.8114(9) 0.0395(7) 0.129(5) Uani 1 1 d . U . . .
F212 F 0.3319(11) 0.5444(8) 0.3336(6) 0.117(4) Uani 1 1 d . U . . .
F213 F 0.2407(11) 0.5997(8) 0.3370(5) 0.113(4) Uani 1 1 d . U . . .
F214 F 0.2284(12) 0.5874(8) 0.2511(5) 0.123(4) Uani 1 1 d . U . . .
F215 F 0.3179(12) 0.5365(8) 0.2461(6) 0.129(4) Uani 1 1 d . U . . .
F216 F 0.2159(10) 0.4956(7) 0.2852(5) 0.106(3) Uani 1 1 d . U . . .
F217 F 0.3426(12) 0.6384(8) 0.2999(5) 0.123(4) Uani 1 1 d . U . . .
F222 F 0.7252(12) 0.6132(8) 0.4054(5) 0.115(6) Uani 1 1 d . . . . .
F223 F 0.7196(7) 0.5728(5) 0.3221(4) 0.073(3) Uani 1 1 d . . . . .
F224 F 0.6537(10) 0.6450(7) 0.3050(5) 0.101(5) Uani 1 1 d . . . . .
F225 F 0.6567(10) 0.6840(7) 0.3882(5) 0.103(5) Uani 1 1 d . . . . .
F226 F 0.6033(9) 0.5715(7) 0.3544(7) 0.108(5) Uani 1 1 d . . . . .
F227 F 0.7684(10) 0.6864(6) 0.3541(7) 0.115(5) Uani 1 1 d . . . . .
F232 F 1.0395(6) 0.5931(5) 0.3858(3) 0.057(2) Uani 1 1 d . U . . .
F233 F 0.8981(6) 0.5142(5) 0.2952(4) 0.064(2) Uani 1 1 d . U . . .
F234 F 0.9300(15) 0.4976(13) 0.3752(9) 0.073(5) Uani 0.477(17) 1 d . U . C 1
F235 F 0.9113(15) 0.5922(14) 0.3680(10) 0.078(6) Uani 0.477(17) 1 d . U . C 1
F236 F 0.9927(16) 0.6047(13) 0.3094(9) 0.077(6) Uani 0.477(17) 1 d . U . C 1
F237 F 1.0145(17) 0.5054(15) 0.3156(10) 0.083(6) Uani 0.477(17) 1 d . U . C 1
F238 F 0.9897(16) 0.4866(11) 0.3431(10) 0.080(5) Uani 0.523(17) 1 d . U . C 2
F239 F 0.9114(15) 0.5386(14) 0.3791(9) 0.082(5) Uani 0.523(17) 1 d . U . C 2
F240 F 0.9547(12) 0.6267(9) 0.3374(9) 0.066(5) Uani 0.523(17) 1 d . U . C 2
F241 F 1.0325(13) 0.5702(12) 0.2991(8) 0.069(5) Uani 0.523(17) 1 d . U . C 2
F252 F 0.6676(12) 0.1478(8) 0.0179(7) 0.127(5) Uani 1 1 d . U . . .
F253 F 0.6976(11) 0.2540(8) 0.0668(5) 0.116(4) Uani 1 1 d . U . . .
F254 F 0.5979(9) 0.2709(7) 0.0215(6) 0.099(4) Uani 1 1 d . U . . .
F255 F 0.5650(8) 0.1651(6) -0.0239(5) 0.089(3) Uani 1 1 d . U . . .
F256 F 0.5770(13) 0.1785(10) 0.0587(6) 0.142(5) Uani 1 1 d . U . . .
F257 F 0.6843(7) 0.2370(6) -0.0196(4) 0.077(3) Uani 1 1 d . U . . .
F262 F 0.2925(11) 0.3226(8) -0.0258(6) 0.115(4) Uani 1 1 d . U . . .
F263 F 0.4037(10) 0.2787(8) 0.0504(6) 0.125(4) Uani 1 1 d D U . . .
F264 F 0.373(3) 0.266(3) -0.0389(17) 0.106(8) Uani 0.35(2) 1 d . U . D 1
F265 F 0.419(3) 0.365(2) 0.0228(18) 0.103(8) Uani 0.35(2) 1 d . U . D 1
F266 F 0.296(3) 0.309(3) 0.0578(18) 0.119(9) Uani 0.35(2) 1 d . U . D 1
F267 F 0.257(3) 0.232(2) -0.0054(19) 0.111(8) Uani 0.35(2) 1 d . U . D 1
F268 F 0.3455(16) 0.2336(9) -0.0310(7) 0.103(6) Uani 0.65(2) 1 d D U . D 2
F269 F 0.4142(12) 0.3440(11) -0.0135(10) 0.109(6) Uani 0.65(2) 1 d D U . D 2
F270 F 0.3427(17) 0.3620(10) 0.0516(7) 0.115(7) Uani 0.65(2) 1 d D U . D 2
F271 F 0.2726(10) 0.2513(12) 0.0302(11) 0.117(6) Uani 0.65(2) 1 d D U . D 2
F282 F 0.7874(9) 0.0823(8) 0.3362(6) 0.104(4) Uani 1 1 d . U . . .
F283 F 0.7853(12) 0.1331(10) 0.2730(7) 0.138(5) Uani 1 1 d . U . . .
F284 F 0.7043(11) 0.1865(8) 0.3085(8) 0.132(5) Uani 1 1 d . U . . .
F285 F 0.7064(10) 0.1361(9) 0.3716(7) 0.126(5) Uani 1 1 d . U . . .
F286 F 0.6728(10) 0.0747(7) 0.2910(6) 0.110(4) Uani 1 1 d . U . . .
F287 F 0.8188(9) 0.1990(8) 0.3527(6) 0.112(4) Uani 1 1 d . U . . .
F292 F 0.0743(12) 0.0207(12) 0.2786(7) 0.155(8) Uani 1 1 d . . . . .
F293 F -0.0159(10) 0.0646(8) 0.2950(7) 0.116(5) Uani 1 1 d . . . . .
F294 F -0.0235(12) 0.0294(13) 0.3673(7) 0.167(9) Uani 1 1 d . . . . .
F295 F 0.0653(13) -0.0172(9) 0.3515(8) 0.157(8) Uani 1 1 d . . . . .
F296 F -0.0409(9) -0.0415(7) 0.2965(6) 0.113(5) Uani 1 1 d . . . . .
F297 F 0.0912(9) 0.0937(6) 0.3519(6) 0.106(5) Uani 1 1 d . . . . .
N1 N 0.5243(9) 0.8485(8) 0.3174(5) 0.057(3) Uani 1 1 d . . . . .
N11 N 0.2624(8) 0.8174(5) 0.3309(5) 0.047(3) Uani 1 1 d . . . . .
N21 N 0.6721(9) 0.9168(7) 0.1703(6) 0.059(3) Uani 1 1 d . U . . .
N31 N 0.4236(9) 0.9178(7) 0.1727(5) 0.055(3) Uani 1 1 d . . . . .
N41 N 0.7540(8) 0.6643(6) 0.1755(5) 0.045(2) Uani 1 1 d . U . . .
N51 N 0.5132(7) 0.6919(6) 0.1588(5) 0.045(3) Uani 1 1 d . . . . .
N61 N 0.9233(12) 0.4009(9) 0.1596(6) 0.074(4) Uani 1 1 d . U . . .
N81 N 0.3133(11) 0.1709(9) 0.1726(7) 0.076(4) Uani 1 1 d . U . . .
N101 N 0.4971(9) 0.3383(7) 0.3373(7) 0.064(4) Uani 1 1 d . . . . .
N111 N 0.2397(8) 0.3051(7) 0.3174(6) 0.054(3) Uani 1 1 d . . . . .
N121 N 0.9438(9) 0.2567(6) 0.4892(5) 0.051(3) Uani 1 1 d . U . . .
N131 N 0.7042(8) 0.2670(7) 0.5127(6) 0.055(3) Uani 1 1 d . . . . .
N141 N 0.8738(10) 0.4830(7) 0.0093(6) 0.064(3) Uani 1 1 d . U . . .
N151 N 0.8767(8) 0.5047(7) 0.5132(5) 0.053(3) Uani 1 1 d . U . . .
N161 N 0.8769(8) 0.0110(7) 0.4949(5) 0.053(3) Uani 1 1 d . U . . .
N171 N 0.1307(12) 0.0168(8) 0.0116(6) 0.076(5) Uani 1 1 d . . . . .
C2 C 0.5489(10) 0.7951(9) 0.3147(7) 0.056(4) Uani 1 1 d . . . . .
H H 0.5134 0.7520 0.3130 0.067 Uiso 1 1 calc R . . . .
C3 C 0.6298(10) 0.8026(8) 0.3144(8) 0.058(4) Uani 1 1 d . . . . .
HA H 0.6469 0.7640 0.3101 0.070 Uiso 1 1 calc R . . . .
C4 C 0.6825(12) 0.8659(8) 0.3203(6) 0.057(4) Uani 1 1 d . . . . .
C5 C 0.6534(11) 0.9223(8) 0.3228(6) 0.053(4) Uani 1 1 d . . . . .
HB H 0.6873 0.9664 0.3258 0.064 Uiso 1 1 calc R . . . .
C6 C 0.5739(10) 0.9109(8) 0.3209(6) 0.052(4) Uani 1 1 d . . . . .
HC H 0.5542 0.9478 0.3220 0.062 Uiso 1 1 calc R . . . .
C7 C 0.7693(12) 0.8765(8) 0.3239(7) 0.064(5) Uani 1 1 d . . . . .
HD H 0.7952 0.9235 0.3204 0.076 Uiso 1 1 calc R . . . .
C8 C 0.8011(12) 0.8686(10) 0.3772(7) 0.072(5) Uani 1 1 d . . . . .
HE H 0.7893 0.9007 0.4037 0.108 Uiso 1 1 calc GR . . . .
HF H 0.8569 0.8775 0.3798 0.108 Uiso 1 1 calc GR . . . .
HG H 0.7768 0.8227 0.3813 0.108 Uiso 1 1 calc GR . . . .
C9 C 0.7906(11) 0.8270(9) 0.2816(7) 0.061(4) Uani 1 1 d . . . . .
HH H 0.7667 0.7806 0.2847 0.092 Uiso 1 1 calc GR . . . .
HI H 0.8466 0.8368 0.2850 0.092 Uiso 1 1 calc GR . . . .
HJ H 0.7719 0.8326 0.2484 0.092 Uiso 1 1 calc GR . . . .
C12 C 0.2211(10) 0.7561(9) 0.3304(6) 0.055(4) Uani 1 1 d . . . . .
HK H 0.2414 0.7197 0.3221 0.066 Uiso 1 1 calc R . . . .
C13 C 0.1466(11) 0.7450(8) 0.3422(6) 0.056(4) Uani 1 1 d . . . . .
HL H 0.1156 0.7005 0.3417 0.067 Uiso 1 1 calc R . . . .
C14 C 0.1162(10) 0.7994(9) 0.3552(6) 0.053(4) Uani 1 1 d . . . . .
C15 C 0.1621(11) 0.8645(8) 0.3523(8) 0.060(4) Uani 1 1 d . . . . .
HM H 0.1445 0.9027 0.3589 0.072 Uiso 1 1 calc R . . . .
C16 C 0.2393(10) 0.8685(9) 0.3385(7) 0.061(4) Uani 1 1 d . . . . .
HN H 0.2724 0.9105 0.3351 0.073 Uiso 1 1 calc R . . . .
C17 C 0.0333(10) 0.7868(8) 0.3688(7) 0.055(4) Uani 1 1 d . . . . .
HO H 0.0166 0.7415 0.3775 0.066 Uiso 1 1 calc R . . . .
C18 C -0.0249(11) 0.7870(12) 0.3249(8) 0.083(7) Uani 1 1 d . . . . .
HP H -0.0087 0.8305 0.3149 0.124 Uiso 1 1 calc GR . . . .
HQ H -0.0759 0.7799 0.3357 0.124 Uiso 1 1 calc GR . . . .
HR H -0.0271 0.7510 0.2961 0.124 Uiso 1 1 calc GR . . . .
C19 C 0.0305(13) 0.8398(9) 0.4151(7) 0.071(5) Uani 1 1 d . . . . .
HS H 0.0713 0.8440 0.4421 0.106 Uiso 1 1 calc GR . . . .
HT H -0.0197 0.8257 0.4269 0.106 Uiso 1 1 calc GR . . . .
HU H 0.0380 0.8834 0.4056 0.106 Uiso 1 1 calc GR . . . .
C22 C 0.6904(11) 0.8734(8) 0.1301(7) 0.057(3) Uani 1 1 d . U . . .
HV H 0.6515 0.8444 0.1039 0.069 Uiso 1 1 calc R . . . .
C23 C 0.7685(12) 0.8747(11) 0.1300(8) 0.071(4) Uani 1 1 d . U . . .
HW H 0.7803 0.8446 0.1038 0.085 Uiso 1 1 calc R . . . .
C24 C 0.8324(11) 0.9203(11) 0.1685(8) 0.074(4) Uani 1 1 d D U . . .
C25 C 0.8071(12) 0.9603(10) 0.2061(8) 0.067(4) Uani 1 1 d . U . . .
HX H 0.8448 0.9902 0.2325 0.080 Uiso 1 1 calc R . . . .
C26 C 0.7308(12) 0.9599(9) 0.2078(7) 0.062(4) Uani 1 1 d . U . . .
HY H 0.7188 0.9890 0.2346 0.075 Uiso 1 1 calc R . . . .
C27 C 0.9149(12) 0.9211(15) 0.1649(10) 0.092(5) Uani 1 1 d D U . . .
HZ H 0.9479 0.9536 0.1953 0.110 Uiso 1 1 calc R . . . .
C28 C 0.9212(16) 0.8494(14) 0.1673(10) 0.100(7) Uani 1 1 d . U . . .
H0AA H 0.8992 0.8352 0.1966 0.149 Uiso 1 1 calc GR . . . .
H1AA H 0.9755 0.8511 0.1702 0.149 Uiso 1 1 calc GR . . . .
H2AA H 0.8931 0.8170 0.1365 0.149 Uiso 1 1 calc GR . . . .
C29 C 0.9406(15) 0.9478(15) 0.1181(9) 0.096(7) Uani 1 1 d . U . . .
H3AA H 0.9946 0.9506 0.1166 0.143 Uiso 1 1 calc GR . . . .
H4AA H 0.9346 0.9926 0.1203 0.143 Uiso 1 1 calc GR . . . .
H5AA H 0.9088 0.9171 0.0877 0.143 Uiso 1 1 calc GR . . . .
C32 C 0.3686(13) 0.8824(9) 0.1333(7) 0.069(5) Uani 1 1 d . . . . .
H6AA H 0.3828 0.8583 0.1046 0.082 Uiso 1 1 calc R . . . .
C33 C 0.2900(12) 0.8800(10) 0.1332(9) 0.075(6) Uani 1 1 d . . . . .
H7AA H 0.2520 0.8548 0.1053 0.090 Uiso 1 1 calc R . . . .
C34 C 0.2708(12) 0.9177(10) 0.1776(9) 0.070(5) Uani 1 1 d . . . . .
C35 C 0.3259(13) 0.9521(12) 0.2163(9) 0.078(6) Uani 1 1 d . . . . .
H8AA H 0.3124 0.9746 0.2460 0.094 Uiso 1 1 calc R . . . .
C36 C 0.4062(13) 0.9556(9) 0.2139(7) 0.063(5) Uani 1 1 d . . . . .
H9AA H 0.4455 0.9834 0.2403 0.075 Uiso 1 1 calc R . . . .
C37 C 0.1843(13) 0.9145(15) 0.1777(11) 0.096(8) Uani 1 1 d . . . . .
H0BA H 0.1552 0.8799 0.1471 0.115 Uiso 1 1 calc R . . . .
C38 C 0.1532(16) 0.8885(16) 0.2227(10) 0.109(10) Uani 1 1 d . . . . .
H1BA H 0.1600 0.8443 0.2224 0.163 Uiso 1 1 calc GR . . . .
H2BA H 0.0983 0.8844 0.2209 0.163 Uiso 1 1 calc GR . . . .
H3BA H 0.1811 0.9200 0.2540 0.163 Uiso 1 1 calc GR . . . .
C39 C 0.1723(15) 0.9791(13) 0.1710(8) 0.091(8) Uani 1 1 d . . . . .
H4BA H 0.1605 1.0020 0.2026 0.136 Uiso 1 1 calc GR . . . .
H5BA H 0.1294 0.9699 0.1441 0.136 Uiso 1 1 calc GR . . . .
H6BA H 0.2191 1.0079 0.1618 0.136 Uiso 1 1 calc GR . . . .
C42 C 0.7773(10) 0.6421(8) 0.2163(6) 0.052(3) Uani 1 1 d . U . . .
H7BA H 0.7461 0.6372 0.2424 0.062 Uiso 1 1 calc R . . . .
C43 C 0.8456(10) 0.6265(9) 0.2202(6) 0.052(3) Uani 1 1 d . U . . .
H8BA H 0.8606 0.6117 0.2491 0.063 Uiso 1 1 calc R . . . .
C44 C 0.8921(10) 0.6320(10) 0.1828(7) 0.059(3) Uani 1 1 d . U . . .
C45 C 0.8700(12) 0.6589(12) 0.1423(8) 0.074(5) Uani 1 1 d . U . . .
H9BA H 0.9023 0.6669 0.1170 0.089 Uiso 1 1 calc R . . . .
C46 C 0.8008(11) 0.6737(10) 0.1395(7) 0.061(4) Uani 1 1 d . U . . .
H0CA H 0.7860 0.6907 0.1117 0.074 Uiso 1 1 calc R . . . .
C47 C 0.9722(12) 0.6141(13) 0.1857(8) 0.076(4) Uani 1 1 d . U . . .
H1CA H 0.9709 0.5858 0.2115 0.091 Uiso 1 1 calc R . . . .
C48 C 0.9821(13) 0.5717(12) 0.1349(8) 0.078(5) Uani 1 1 d . U . . .
H2CA H 0.9379 0.5308 0.1246 0.117 Uiso 1 1 calc GR . . . .
H3CA H 1.0294 0.5594 0.1394 0.117 Uiso 1 1 calc GR . . . .
H4CA H 0.9852 0.5983 0.1088 0.117 Uiso 1 1 calc GR . . . .
C49 C 1.0387(13) 0.6764(14) 0.2039(10) 0.094(6) Uani 1 1 d . U . . .
H5CA H 1.0446 0.7036 0.1781 0.141 Uiso 1 1 calc GR . . . .
H6CA H 1.0857 0.6641 0.2102 0.141 Uiso 1 1 calc GR . . . .
H7CA H 1.0296 0.7023 0.2351 0.141 Uiso 1 1 calc GR . . . .
C52 C 0.4705(11) 0.6771(11) 0.1936(6) 0.063(5) Uani 1 1 d . . . . .
H8CA H 0.4909 0.6651 0.2224 0.076 Uiso 1 1 calc R . . . .
C53 C 0.3901(11) 0.6790(9) 0.1886(7) 0.058(4) Uani 1 1 d . . . . .
H9CA H 0.3586 0.6680 0.2138 0.070 Uiso 1 1 calc R . . . .
C54 C 0.3620(10) 0.6969(8) 0.1466(6) 0.050(4) Uani 1 1 d . . . . .
C55 C 0.4114(10) 0.7127(8) 0.1093(6) 0.050(4) Uani 1 1 d . . . . .
H0DA H 0.3931 0.7255 0.0802 0.060 Uiso 1 1 calc R . . . .
C56 C 0.4860(9) 0.7092(7) 0.1157(6) 0.044(3) Uani 1 1 d . . . . .
H1DA H 0.5183 0.7187 0.0907 0.053 Uiso 1 1 calc R . . . .
C57 C 0.2769(12) 0.6954(10) 0.1388(6) 0.063(5) Uani 1 1 d . . . . .
H2DA H 0.2711 0.7175 0.1098 0.076 Uiso 1 1 calc R . . . .
C58 C 0.2557(12) 0.7385(11) 0.1860(7) 0.071(5) Uani 1 1 d . . . . .
H3DA H 0.2450 0.7120 0.2121 0.106 Uiso 1 1 calc GR . . . .
H4DA H 0.2101 0.7509 0.1758 0.106 Uiso 1 1 calc GR . . . .
H5DA H 0.2989 0.7795 0.1996 0.106 Uiso 1 1 calc GR . . . .
C59 C 0.2203(12) 0.6222(12) 0.1232(8) 0.080(6) Uani 1 1 d . . . . .
H6DA H 0.2383 0.5962 0.0960 0.121 Uiso 1 1 calc GR . . . .
H7DA H 0.1689 0.6236 0.1117 0.121 Uiso 1 1 calc GR . . . .
H8DA H 0.2181 0.6009 0.1524 0.121 Uiso 1 1 calc GR . . . .
C62 C 0.9396(14) 0.3656(10) 0.1180(7) 0.072(4) Uani 1 1 d . U . . .
H9DA H 0.8997 0.3399 0.0914 0.087 Uiso 1 1 calc R . . . .
C63 C 1.0142(15) 0.3669(12) 0.1140(9) 0.085(5) Uani 1 1 d . U . . .
H0EA H 1.0253 0.3422 0.0843 0.102 Uiso 1 1 calc R . . . .
C64 C 1.0768(16) 0.4053(13) 0.1545(9) 0.089(5) Uani 1 1 d . U . . .
C65 C 1.0538(15) 0.4407(12) 0.1953(9) 0.081(5) Uani 1 1 d . U . . .
H1EA H 1.0918 0.4669 0.2229 0.098 Uiso 1 1 calc R . . . .
C66 C 0.9816(14) 0.4397(11) 0.1977(8) 0.074(4) Uani 1 1 d . U . . .
H2EA H 0.9697 0.4661 0.2262 0.089 Uiso 1 1 calc R . . . .
C67 C 1.1593(18) 0.4024(16) 0.1521(12) 0.107(6) Uani 1 1 d . U . . .
H3EA H 1.1921 0.4395 0.1802 0.128 Uiso 1 1 calc R . . . .
C68 C 1.189(2) 0.4188(19) 0.1059(13) 0.140(11) Uani 1 1 d . U . . .
H4EA H 1.1483 0.3967 0.0770 0.210 Uiso 1 1 calc GR . . . .
H5EA H 1.2333 0.4031 0.1010 0.210 Uiso 1 1 calc GR . . . .
H6EA H 1.2037 0.4677 0.1088 0.210 Uiso 1 1 calc GR . . . .
C69 C 1.169(2) 0.3396(17) 0.1641(14) 0.141(11) Uani 1 1 d . U . . .
H7EA H 1.1567 0.3367 0.1982 0.211 Uiso 1 1 calc GR . . . .
H8EA H 1.2220 0.3397 0.1622 0.211 Uiso 1 1 calc GR . . . .
H9EA H 1.1338 0.3007 0.1397 0.211 Uiso 1 1 calc GR . . . .
C74 C 0.5333(7) 0.4356(8) 0.1820(6) 0.099(5) Uani 1 1 d . U . . .
C75 C 0.5975(9) 0.4749(7) 0.2184(5) 0.089(5) Uani 1 1 d G U . . .
H0FA H 0.5914 0.5068 0.2457 0.106 Uiso 1 1 calc R . . . .
C76 C 0.6709(7) 0.4665(6) 0.2138(4) 0.075(4) Uani 1 1 d G U . . .
H1FA H 0.7139 0.4928 0.2381 0.090 Uiso 1 1 calc R . . . .
N71 N 0.6800(7) 0.4188(6) 0.1728(5) 0.073(4) Uani 1 1 d G U . . .
C72 C 0.6158(9) 0.3795(6) 0.1365(4) 0.091(5) Uani 1 1 d G U . . .
H2FA H 0.6219 0.3475 0.1091 0.110 Uiso 1 1 calc R . . . .
C73 C 0.5424(7) 0.3879(7) 0.1411(5) 0.091(5) Uani 1 1 d G U . . .
H3FA H 0.4994 0.3616 0.1168 0.109 Uiso 1 1 calc R . . . .
C77 C 0.4591(17) 0.4535(15) 0.1909(11) 0.112(6) Uani 1 1 d D U . . .
H4FA H 0.4737 0.4851 0.2246 0.135 Uiso 1 1 calc R . . . .
C78 C 0.4347(17) 0.4955(15) 0.1566(11) 0.117(9) Uani 1 1 d D U . . .
H5FA H 0.4793 0.5331 0.1544 0.176 Uiso 1 1 calc GR . . . .
H6FA H 0.3950 0.5131 0.1707 0.176 Uiso 1 1 calc GR . . . .
H7FA H 0.4140 0.4673 0.1229 0.176 Uiso 1 1 calc GR . . . .
C79 C 0.3955(18) 0.3946(16) 0.2001(13) 0.126(9) Uani 1 1 d . U . . .
H8FA H 0.3863 0.3558 0.1721 0.189 Uiso 1 1 calc GR . . . .
H9FA H 0.3482 0.4072 0.2024 0.189 Uiso 1 1 calc GR . . . .
H0GA H 0.4108 0.3829 0.2316 0.189 Uiso 1 1 calc GR . . . .
C82 C 0.3375(13) 0.1505(10) 0.2139(8) 0.073(4) Uani 1 1 d . U . . .
H1GA H 0.3043 0.1363 0.2375 0.087 Uiso 1 1 calc R . . . .
C83 C 0.4208(15) 0.1522(12) 0.2196(10) 0.089(5) Uani 1 1 d . U . . .
H2GA H 0.4406 0.1352 0.2459 0.106 Uiso 1 1 calc R . . . .
C84 C 0.4691(16) 0.1791(12) 0.1855(11) 0.091(5) Uani 1 1 d . U . . .
C85 C 0.4370(16) 0.2007(12) 0.1479(11) 0.090(5) Uani 1 1 d . U . . .
H3GA H 0.4690 0.2181 0.1245 0.108 Uiso 1 1 calc R . . . .
C86 C 0.3598(15) 0.1992(11) 0.1411(9) 0.080(5) Uani 1 1 d . U . . .
H4GA H 0.3408 0.2174 0.1153 0.096 Uiso 1 1 calc R . . . .
C87 C 0.557(3) 0.183(2) 0.208(3) 0.089(7) Uani 0.55(6) 1 d . U . E 1
H5GA H 0.5560 0.1747 0.2430 0.107 Uiso 0.55(6) 1 calc R . . E 1
C87A C 0.550(4) 0.187(2) 0.177(3) 0.084(7) Uani 0.45(6) 1 d . U . E 2
H6GA H 0.5545 0.1847 0.1399 0.101 Uiso 0.45(6) 1 calc R . . E 2
C88 C 0.595(4) 0.253(3) 0.212(3) 0.090(12) Uani 0.55(6) 1 d . U . E 1
H7GA H 0.6401 0.2585 0.1935 0.135 Uiso 0.55(6) 1 calc GR . . E 1
H8GA H 0.6126 0.2755 0.2473 0.135 Uiso 0.55(6) 1 calc GR . . E 1
H9GA H 0.5598 0.2737 0.1971 0.135 Uiso 0.55(6) 1 calc GR . . E 1
C88A C 0.564(4) 0.123(3) 0.194(3) 0.077(12) Uani 0.45(6) 1 d . U . E 2
H0HA H 0.5772 0.1332 0.2305 0.116 Uiso 0.45(6) 1 calc GR . . E 2
H1HA H 0.6064 0.1125 0.1778 0.116 Uiso 0.45(6) 1 calc GR . . E 2
H2HA H 0.5172 0.0846 0.1834 0.116 Uiso 0.45(6) 1 calc GR . . E 2
C89 C 0.578(3) 0.125(3) 0.176(3) 0.078(11) Uani 0.55(6) 1 d . U . E 1
H3HA H 0.5751 0.0898 0.1950 0.117 Uiso 0.55(6) 1 calc GR . . E 1
H4HA H 0.6302 0.1422 0.1681 0.117 Uiso 0.55(6) 1 calc GR . . E 1
H5HA H 0.5417 0.1073 0.1448 0.117 Uiso 0.55(6) 1 calc GR . . E 1
C89A C 0.616(4) 0.248(3) 0.210(4) 0.088(14) Uani 0.45(6) 1 d . U . E 2
H6HA H 0.6158 0.2899 0.1998 0.133 Uiso 0.45(6) 1 calc GR . . E 2
H7HA H 0.6661 0.2407 0.2060 0.133 Uiso 0.45(6) 1 calc GR . . E 2
H8HA H 0.6087 0.2518 0.2457 0.133 Uiso 0.45(6) 1 calc GR . . E 2
C93A C -0.058(2) 0.1281(19) 0.1986(12) 0.075(6) Uani 0.44(2) 1 d . U . F 1
H9HA H -0.0843 0.1172 0.2262 0.090 Uiso 0.44(2) 1 calc R . . F 1
C92A C 0.020(2) 0.131(2) 0.1995(14) 0.066(6) Uani 0.44(2) 1 d G U . F 1
H0IA H 0.0465 0.1219 0.2275 0.080 Uiso 0.44(2) 1 calc R . . F 1
N91A N 0.0593(18) 0.147(3) 0.1583(18) 0.055(6) Uani 0.44(2) 1 d G U . F 1
C96A C 0.020(2) 0.161(2) 0.1163(15) 0.063(6) Uani 0.44(2) 1 d G U . F 1
H1IA H 0.0462 0.1715 0.0888 0.075 Uiso 0.44(2) 1 calc R . . F 1
C95A C -0.058(2) 0.158(2) 0.1155(13) 0.071(6) Uani 0.44(2) 1 d G U . F 1
H2IA H -0.0846 0.1668 0.0874 0.085 Uiso 0.44(2) 1 calc R . . F 1
C94A C -0.0975(17) 0.1415(19) 0.1567(14) 0.076(6) Uani 0.44(2) 1 d G U . F 1
C94 C -0.1082(12) 0.1522(14) 0.1349(11) 0.076(6) Uani 0.56(2) 1 d . U . F 2
C93 C -0.0790(15) 0.1332(14) 0.1778(10) 0.075(6) Uani 0.56(2) 1 d G U . F 2
H3IA H -0.1115 0.1201 0.2021 0.090 Uiso 0.56(2) 1 calc R . . F 2
C92 C -0.0012(16) 0.1339(17) 0.1845(10) 0.066(6) Uani 0.56(2) 1 d G U . F 2
H4IA H 0.0184 0.1212 0.2133 0.080 Uiso 0.56(2) 1 calc R . . F 2
N91 N 0.0473(13) 0.153(2) 0.1483(13) 0.055(6) Uani 0.56(2) 1 d G U . F 2
C96 C 0.0181(16) 0.1725(19) 0.1053(12) 0.063(6) Uani 0.56(2) 1 d G U . F 2
H5IA H 0.0506 0.1856 0.0811 0.075 Uiso 0.56(2) 1 calc R . . F 2
C95 C -0.0597(16) 0.1718(16) 0.0986(10) 0.071(6) Uani 0.56(2) 1 d G U . F 2
H6IA H -0.0793 0.1845 0.0699 0.085 Uiso 0.56(2) 1 calc R . . F 2
C97 C -0.190(2) 0.152(2) 0.1265(15) 0.074(6) Uani 0.56(2) 1 d . U . F 2
H7IA H -0.1964 0.1637 0.0927 0.089 Uiso 0.56(2) 1 calc R . . F 2
C97A C -0.181(3) 0.142(3) 0.157(2) 0.074(6) Uani 0.44(2) 1 d . U . F 1
H8IA H -0.1943 0.1396 0.1915 0.089 Uiso 0.44(2) 1 calc R . . F 1
C98 C -0.205(3) 0.212(2) 0.1646(17) 0.073(8) Uani 0.56(2) 1 d . U . F 2
H9IA H -0.2602 0.2040 0.1642 0.109 Uiso 0.56(2) 1 calc GR . . F 2
H0JA H -0.1818 0.2544 0.1545 0.109 Uiso 0.56(2) 1 calc GR . . F 2
H1JA H -0.1811 0.2142 0.1987 0.109 Uiso 0.56(2) 1 calc GR . . F 2
C98A C -0.232(4) 0.074(3) 0.120(3) 0.073(8) Uani 0.44(2) 1 d . U . F 1
H2JA H -0.2243 0.0775 0.0848 0.109 Uiso 0.44(2) 1 calc GR . . F 1
H3JA H -0.2864 0.0679 0.1232 0.109 Uiso 0.44(2) 1 calc GR . . F 1
H4JA H -0.2173 0.0364 0.1278 0.109 Uiso 0.44(2) 1 calc GR . . F 1
C99 C -0.248(3) 0.090(2) 0.122(2) 0.074(9) Uani 0.56(2) 1 d . U . F 2
H5JA H -0.2567 0.0815 0.1557 0.112 Uiso 0.56(2) 1 calc GR . . F 2
H6JA H -0.2321 0.0536 0.1030 0.112 Uiso 0.56(2) 1 calc GR . . F 2
H7JA H -0.2963 0.0912 0.1042 0.112 Uiso 0.56(2) 1 calc GR . . F 2
C99A C -0.195(4) 0.205(3) 0.143(2) 0.074(9) Uani 0.44(2) 1 d . U . F 1
H8JA H -0.1505 0.2442 0.1584 0.112 Uiso 0.44(2) 1 calc GR . . F 1
H9JA H -0.2412 0.2108 0.1562 0.112 Uiso 0.44(2) 1 calc GR . . F 1
H0KA H -0.2012 0.1995 0.1065 0.112 Uiso 0.44(2) 1 calc GR . . F 1
C102 C 0.5314(11) 0.2905(11) 0.3458(8) 0.072(5) Uani 1 1 d . . . . .
H1KA H 0.4999 0.2464 0.3460 0.086 Uiso 1 1 calc R . . . .
C103 C 0.6090(11) 0.3047(9) 0.3540(8) 0.065(5) Uani 1 1 d . . . . .
H2KA H 0.6294 0.2705 0.3611 0.078 Uiso 1 1 calc R . . . .
C104 C 0.6610(11) 0.3679(9) 0.3524(7) 0.060(4) Uani 1 1 d . . . . .
C105 C 0.6239(16) 0.4166(9) 0.3416(8) 0.082(7) Uani 1 1 d . . . . .
H3KA H 0.6545 0.4599 0.3387 0.099 Uiso 1 1 calc R . . . .
C106 C 0.5447(11) 0.4009(10) 0.3353(9) 0.076(6) Uani 1 1 d . . . . .
H4KA H 0.5223 0.4345 0.3294 0.091 Uiso 1 1 calc R . . . .
C107 C 0.7486(10) 0.3903(9) 0.3623(7) 0.061(5) Uani 1 1 d . . . . .
H5KA H 0.7676 0.4406 0.3717 0.073 Uiso 1 1 calc R . . . .
C108 C 0.7798(12) 0.3623(10) 0.4057(7) 0.069(5) Uani 1 1 d . . . . .
H6KA H 0.7511 0.3679 0.4342 0.103 Uiso 1 1 calc GR . . . .
H7KA H 0.8344 0.3870 0.4165 0.103 Uiso 1 1 calc GR . . . .
H8KA H 0.7735 0.3144 0.3936 0.103 Uiso 1 1 calc GR . . . .
C109 C 0.7804(12) 0.3665(10) 0.3120(8) 0.069(5) Uani 1 1 d . . . . .
H9KA H 0.7848 0.3213 0.3108 0.104 Uiso 1 1 calc GR . . . .
H0LA H 0.8311 0.3979 0.3114 0.104 Uiso 1 1 calc GR . . . .
H1LA H 0.7449 0.3655 0.2828 0.104 Uiso 1 1 calc GR . . . .
C112 C 0.1845(13) 0.2428(10) 0.3183(7) 0.068(5) Uani 1 1 d . . . . .
H2LA H 0.2000 0.2038 0.3184 0.081 Uiso 1 1 calc R . . . .
C113 C 0.1067(11) 0.2391(10) 0.3191(8) 0.065(5) Uani 1 1 d . . . . .
H3LA H 0.0712 0.1966 0.3191 0.079 Uiso 1 1 calc R . . . .
C114 C 0.0777(12) 0.2928(9) 0.3197(8) 0.069(5) Uani 1 1 d . . . . .
C115 C 0.1354(16) 0.3557(10) 0.3187(9) 0.084(7) Uani 1 1 d . . . . .
H4LA H 0.1210 0.3950 0.3177 0.101 Uiso 1 1 calc R . . . .
C116 C 0.2114(12) 0.3576(9) 0.3192(8) 0.068(5) Uani 1 1 d . . . . .
H5LA H 0.2478 0.4004 0.3210 0.081 Uiso 1 1 calc R . . . .
C117 C -0.0084(11) 0.2875(9) 0.3258(8) 0.063(4) Uani 1 1 d . . . . .
H6LA H -0.0362 0.2399 0.3269 0.075 Uiso 1 1 calc R . . . .
C118 C -0.0427(14) 0.3030(13) 0.2756(9) 0.090(7) Uani 1 1 d . . . . .
H7LA H -0.0230 0.3513 0.2767 0.136 Uiso 1 1 calc GR . . . .
H8LA H -0.0989 0.2892 0.2728 0.136 Uiso 1 1 calc GR . . . .
H9LA H -0.0273 0.2780 0.2464 0.136 Uiso 1 1 calc GR . . . .
C119 C -0.0196(16) 0.3344(11) 0.3741(8) 0.089(7) Uani 1 1 d . . . . .
H0MA H 0.0042 0.3246 0.4042 0.133 Uiso 1 1 calc GR . . . .
H1MA H -0.0746 0.3265 0.3756 0.133 Uiso 1 1 calc GR . . . .
H2MA H 0.0048 0.3815 0.3728 0.133 Uiso 1 1 calc GR . . . .
C122 C 1.0144(11) 0.2990(8) 0.5219(7) 0.058(3) Uani 1 1 d . U . . .
H122 H 1.0112 0.3334 0.5486 0.070 Uiso 1 1 calc R . . . .
C123 C 1.0832(13) 0.2912(10) 0.5160(8) 0.070(4) Uani 1 1 d . U . . .
H123 H 1.1267 0.3192 0.5392 0.084 Uiso 1 1 calc R . . . .
C124 C 1.0939(13) 0.2415(10) 0.4753(9) 0.071(4) Uani 1 1 d . U . . .
C125 C 1.0260(14) 0.2009(10) 0.4411(8) 0.075(4) Uani 1 1 d . U . . .
H125 H 1.0291 0.1675 0.4137 0.090 Uiso 1 1 calc R . . . .
C126 C 0.9567(13) 0.2110(9) 0.4486(7) 0.063(4) Uani 1 1 d . U . . .
H126 H 0.9134 0.1850 0.4244 0.076 Uiso 1 1 calc R . . . .
C127 C 1.1716(15) 0.2335(12) 0.4664(10) 0.084(4) Uani 1 1 d . U . . .
H127 H 1.1578 0.1998 0.4336 0.101 Uiso 1 1 calc R . . . .
C128 C 1.2305(15) 0.2894(13) 0.4535(11) 0.099(7) Uani 1 1 d . U . . .
H12A H 1.2086 0.3035 0.4249 0.149 Uiso 1 1 calc GR . . . .
H12B H 1.2744 0.2745 0.4444 0.149 Uiso 1 1 calc GR . . . .
H12C H 1.2476 0.3274 0.4826 0.149 Uiso 1 1 calc GR . . . .
C129 C 1.1950(15) 0.1924(12) 0.5027(10) 0.093(6) Uani 1 1 d . U . . .
H12D H 1.1635 0.1917 0.5302 0.140 Uiso 1 1 calc GR . . . .
H12E H 1.2494 0.2132 0.5167 0.140 Uiso 1 1 calc GR . . . .
H12F H 1.1868 0.1462 0.4843 0.140 Uiso 1 1 calc GR . . . .
C132 C 0.6922(12) 0.2955(10) 0.5586(7) 0.065(5) Uani 1 1 d . . . . .
H132 H 0.7354 0.3165 0.5839 0.078 Uiso 1 1 calc R . . . .
C133 C 0.6198(14) 0.2961(11) 0.5710(9) 0.079(6) Uani 1 1 d . . . . .
H133 H 0.6143 0.3170 0.6038 0.094 Uiso 1 1 calc R . . . .
C134 C 0.5536(11) 0.2641(11) 0.5327(8) 0.072(5) Uani 1 1 d . . . . .
C135 C 0.5705(12) 0.2335(11) 0.4835(7) 0.070(5) Uani 1 1 d . . . . .
H135 H 0.5299 0.2129 0.4563 0.084 Uiso 1 1 calc R . . . .
C136 C 0.6441(10) 0.2342(9) 0.4764(7) 0.059(4) Uani 1 1 d . . . . .
H136 H 0.6528 0.2111 0.4452 0.071 Uiso 1 1 calc R . . . .
C137 C 0.4710(14) 0.2610(14) 0.5461(11) 0.091(7) Uani 1 1 d . . . . .
H137 H 0.4761 0.2885 0.5809 0.109 Uiso 1 1 calc R . . . .
C138 C 0.4330(12) 0.2929(14) 0.5081(10) 0.092(7) Uani 1 1 d . . . . .
H13A H 0.4683 0.3369 0.5068 0.138 Uiso 1 1 calc DGR . . . .
H13B H 0.3851 0.2985 0.5190 0.138 Uiso 1 1 calc GR . . . .
H13C H 0.4216 0.2633 0.4745 0.138 Uiso 1 1 calc GR . . . .
C139 C 0.4230(16) 0.1901(16) 0.5447(12) 0.118(10) Uani 1 1 d . . . . .
H13D H 0.4346 0.1593 0.5172 0.177 Uiso 1 1 calc GR . . . .
H13E H 0.3683 0.1866 0.5392 0.177 Uiso 1 1 calc GR . . . .
H13F H 0.4346 0.1780 0.5768 0.177 Uiso 1 1 calc GR . . . .
C142 C 0.8262(12) 0.4234(8) 0.0123(7) 0.061(4) Uani 1 1 d . U . . .
H3MA H 0.8455 0.3864 0.0112 0.073 Uiso 1 1 calc R . . . .
C143 C 0.7483(12) 0.4141(8) 0.0171(7) 0.062(4) Uani 1 1 d . U . . .
H4MA H 0.7163 0.3708 0.0188 0.074 Uiso 1 1 calc R . . . .
C144 C 0.7152(11) 0.4697(8) 0.0196(6) 0.054(3) Uani 1 1 d . U . . .
C145 C 0.7708(12) 0.5323(8) 0.0168(8) 0.068(4) Uani 1 1 d . U . . .
H5MA H 0.7533 0.5704 0.0177 0.081 Uiso 1 1 calc R . . . .
C146 C 0.8427(14) 0.5404(10) 0.0132(11) 0.089(7) Uani 1 1 d . U . . .
H6MA H 0.8760 0.5838 0.0131 0.106 Uiso 1 1 calc R . . . .
C147 C 0.6302(11) 0.4581(9) 0.0216(7) 0.060(4) Uani 1 1 d . . . . .
H7MA H 0.6077 0.4117 0.0275 0.072 Uiso 1 1 calc R . . . .
C148 C 0.6172(13) 0.5089(9) 0.0669(7) 0.070(5) Uani 1 1 d . . . . .
H8MA H 0.6452 0.5061 0.0982 0.105 Uiso 1 1 calc GR . . . .
H9MA H 0.5621 0.4977 0.0697 0.105 Uiso 1 1 calc GR . . . .
H0NA H 0.6359 0.5547 0.0612 0.105 Uiso 1 1 calc GR . . . .
C149 C 0.5908(10) 0.4609(9) -0.0297(7) 0.058(4) Uani 1 1 d . . . . .
H1NA H 0.6100 0.5066 -0.0356 0.087 Uiso 1 1 calc GR . . . .
H2NA H 0.5351 0.4488 -0.0295 0.087 Uiso 1 1 calc GR . . . .
H3NA H 0.6024 0.4292 -0.0565 0.087 Uiso 1 1 calc GR . . . .
C152 C 0.8479(11) 0.4822(8) 0.5543(7) 0.056(3) Uani 1 1 d . U . . .
H152 H 0.8792 0.4695 0.5778 0.068 Uiso 1 1 calc R . . . .
C153 C 0.7710(12) 0.4783(11) 0.5610(8) 0.071(5) Uani 1 1 d . U . . .
H153 H 0.7503 0.4628 0.5890 0.085 Uiso 1 1 calc R . . . .
C154 C 0.7246(14) 0.4974(14) 0.5257(9) 0.087(6) Uani 1 1 d . U . . .
C155 C 0.7626(13) 0.5211(12) 0.4850(8) 0.076(5) Uani 1 1 d . U . . .
H155 H 0.7342 0.5342 0.4601 0.091 Uiso 1 1 calc R . . . .
C156 C 0.8358(11) 0.5254(9) 0.4808(7) 0.060(4) Uani 1 1 d . U . . .
H156 H 0.8589 0.5434 0.4543 0.072 Uiso 1 1 calc R . . . .
C157 C 0.6377(14) 0.4785(17) 0.5300(9) 0.124(8) Uani 1 1 d D U . . .
H157 H 0.6244 0.4358 0.5426 0.149 Uiso 1 1 calc R . . . .
C158 C 0.5805(14) 0.4661(19) 0.4827(10) 0.143(11) Uani 1 1 d D U . . .
H15A H 0.5522 0.4990 0.4872 0.215 Uiso 1 1 calc GR . . . .
H15B H 0.5443 0.4205 0.4769 0.215 Uiso 1 1 calc DGR . . . .
H15C H 0.6084 0.4707 0.4536 0.215 Uiso 1 1 calc GR . . . .
C159 C 0.6257(19) 0.5302(19) 0.5697(12) 0.170(14) Uani 1 1 d D U . . .
H15D H 0.6568 0.5330 0.6014 0.256 Uiso 1 1 calc GR . . . .
H15E H 0.5712 0.5181 0.5741 0.256 Uiso 1 1 calc GR . . . .
H15F H 0.6411 0.5738 0.5599 0.256 Uiso 1 1 calc GR . . . .
C162 C 0.8324(10) -0.0066(9) 0.5303(7) 0.058(3) Uani 1 1 d . U . . .
H4NA H 0.8496 -0.0253 0.5564 0.069 Uiso 1 1 calc R . . . .
C163 C 0.7568(11) 0.0038(10) 0.5275(7) 0.066(4) Uani 1 1 d . U . . .
H5NA H 0.7217 -0.0101 0.5502 0.079 Uiso 1 1 calc R . . . .
C164 C 0.7387(13) 0.0364(10) 0.4883(8) 0.069(4) Uani 1 1 d . U . . .
C165 C 0.7840(12) 0.0487(10) 0.4523(8) 0.069(4) Uani 1 1 d . U . . .
H6NA H 0.7670 0.0644 0.4244 0.083 Uiso 1 1 calc R . . . .
C166 C 0.8544(12) 0.0386(9) 0.4557(7) 0.064(4) Uani 1 1 d . U . . .
H7NA H 0.8878 0.0504 0.4316 0.077 Uiso 1 1 calc R . . . .
C167 C 0.6561(13) 0.0502(13) 0.4870(9) 0.091(5) Uani 1 1 d D U . . .
H8NA H 0.6603 0.0812 0.4631 0.110 Uiso 1 1 calc R . . . .
C168 C 0.6477(13) 0.0944(11) 0.5363(7) 0.073(5) Uani 1 1 d . U . . .
H9NA H 0.6580 0.0744 0.5648 0.110 Uiso 1 1 calc GR . . . .
H0OA H 0.5953 0.0975 0.5346 0.110 Uiso 1 1 calc GR . . . .
H1OA H 0.6845 0.1396 0.5410 0.110 Uiso 1 1 calc GR . . . .
C169 C 0.5902(14) -0.0076(14) 0.4613(11) 0.117(10) Uani 1 1 d D U . . .
H2OA H 0.6024 -0.0278 0.4290 0.175 Uiso 1 1 calc GR . . . .
H3OA H 0.5451 0.0076 0.4555 0.175 Uiso 1 1 calc GR . . . .
H4OA H 0.5790 -0.0410 0.4825 0.175 Uiso 1 1 calc GR . . . .
C172 C 0.1609(17) -0.0343(12) 0.0193(8) 0.085(7) Uani 1 1 d . . . . .
H5OA H 0.1265 -0.0764 0.0216 0.102 Uiso 1 1 calc R . . . .
C173 C 0.239(2) -0.0264(13) 0.0237(9) 0.100(9) Uani 1 1 d . . . . .
H6OA H 0.2548 -0.0639 0.0278 0.120 Uiso 1 1 calc R . . . .
C174 C 0.2965(17) 0.0356(13) 0.0224(9) 0.089(7) Uani 1 1 d . . . . .
C175 C 0.2619(18) 0.0852(13) 0.0133(9) 0.094(8) Uani 1 1 d . . . . .
H7OA H 0.2948 0.1276 0.0104 0.112 Uiso 1 1 calc R . . . .
C176 C 0.1855(16) 0.0759(11) 0.0084(9) 0.083(6) Uani 1 1 d . . . . .
H8OA H 0.1682 0.1122 0.0024 0.099 Uiso 1 1 calc R . . . .
C177 C 0.3815(17) 0.0509(16) 0.0270(10) 0.104(9) Uani 1 1 d . . . . .
H9OA H 0.4031 0.1011 0.0364 0.125 Uiso 1 1 calc R . . . .
C178 C 0.4114(12) 0.0290(12) -0.0235(8) 0.081(6) Uani 1 1 d . . . . .
H0PA H 0.3998 -0.0201 -0.0315 0.121 Uiso 1 1 calc GR . . . .
H1PA H 0.4672 0.0502 -0.0200 0.121 Uiso 1 1 calc GR . . . .
H2PA H 0.3861 0.0430 -0.0508 0.121 Uiso 1 1 calc GR . . . .
C179 C 0.4137(17) 0.0244(12) 0.0720(9) 0.106(9) Uani 1 1 d . . . . .
H3PA H 0.3851 0.0309 0.1004 0.159 Uiso 1 1 calc GR . . . .
H4PA H 0.4683 0.0494 0.0825 0.159 Uiso 1 1 calc GR . . . .
H5PA H 0.4077 -0.0236 0.0609 0.159 Uiso 1 1 calc GR . . . .

loop_
_atom_site_aniso_label
_atom_site_aniso_U_11
_atom_site_aniso_U_22
_atom_site_aniso_U_33
_atom_site_aniso_U_23
_atom_site_aniso_U_13
_atom_site_aniso_U_12
I1 0.0511(6) 0.0539(5) 0.0524(5) 0.0101(4) 0.0044(4) 0.0154(4)
I2 0.0618(6) 0.0488(5) 0.0520(6) 0.0095(4) 0.0088(5) 0.0177(5)
I3 0.0528(6) 0.0543(5) 0.0505(5) 0.0044(4) 0.0018(4) 0.0201(4)
I4 0.1071(10) 0.0541(6) 0.0441(5) 0.0060(4) 0.0037(6) 0.0291(6)
I5 0.0904(10) 0.0659(7) 0.0719(8) 0.0176(6) 0.0070(7) 0.0203(7)
I6 0.0592(7) 0.0685(7) 0.0739(7) 0.0274(6) 0.0097(6) 0.0178(5)
I7 0.0586(6) 0.0552(6) 0.0502(5) 0.0099(4) -0.0010(5) 0.0152(5)
I8 0.0550(9) 0.0672(10) 0.0785(11) -0.0044(8) -0.0083(8) 0.0285(8)
I9 0.0507(8) 0.0598(8) 0.0459(7) 0.0064(6) 0.0015(6) 0.0168(6)
I10 0.0607(9) 0.0508(7) 0.0526(8) 0.0003(6) 0.0132(7) 0.0131(7)
I11 0.1092(16) 0.0583(9) 0.0668(11) 0.0206(8) 0.0152(10) 0.0139(10)
P201 0.061(3) 0.052(2) 0.057(2) 0.0058(19) 0.014(2) 0.014(2)
P211 0.186(8) 0.049(2) 0.045(3) 0.011(2) 0.031(3) 0.014(3)
P221 0.104(4) 0.046(2) 0.053(2) 0.0128(19) 0.015(2) 0.029(2)
P231 0.064(3) 0.0454(19) 0.0380(19) 0.0028(15) -0.0045(17) 0.0136(18)
P251 0.115(5) 0.047(2) 0.048(2) 0.0098(19) 0.002(3) 0.010(3)
P261 0.071(3) 0.047(2) 0.053(2) 0.0120(18) 0.010(2) 0.022(2)
P281 0.062(3) 0.047(2) 0.053(2) 0.0104(17) -0.0004(19) 0.0144(19)
P291 0.066(3) 0.053(2) 0.052(2) 0.0101(18) 0.005(2) 0.016(2)
P301 0.089(13) 0.082(13) 0.046(10) 0.037(9) 0.006(7) 0.021(10)
F302 0.091(14) 0.089(15) 0.045(12) 0.034(10) 0.009(8) 0.023(10)
F303 0.097(16) 0.096(16) 0.052(10) 0.040(9) 0.010(8) 0.022(12)
F304 0.093(14) 0.081(14) 0.052(12) 0.039(10) 0.007(8) 0.021(10)
F305 0.098(16) 0.095(16) 0.051(10) 0.040(9) 0.007(8) 0.025(12)
F306 0.100(16) 0.090(14) 0.055(13) 0.038(10) 0.009(10) 0.027(11)
F307 0.087(16) 0.081(14) 0.049(12) 0.041(10) 0.012(10) 0.017(11)
P311 0.23(2) 0.036(6) 0.059(8) -0.001(5) 0.020(9) -0.008(8)
F312 0.23(2) 0.045(10) 0.093(16) 0.014(10) 0.035(12) 0.021(11)
F313 0.24(3) 0.109(18) 0.098(13) 0.025(11) 0.030(13) 0.019(16)
F314 0.24(2) 0.068(13) 0.114(19) 0.007(12) 0.028(13) -0.002(12)
F315 0.24(3) 0.097(17) 0.081(12) 0.011(10) 0.036(12) 0.035(15)
F316 0.27(3) 0.065(12) 0.094(15) 0.004(10) 0.028(15) 0.027(14)
F317 0.21(2) 0.077(13) 0.079(14) -0.003(10) 0.022(14) 0.001(13)
P321 0.123(14) 0.058(8) 0.051(8) 0.026(7) 0.030(9) 0.038(9)
F322 0.134(15) 0.075(10) 0.068(13) 0.027(9) 0.032(10) 0.038(10)
F323 0.138(17) 0.086(12) 0.066(10) 0.024(9) 0.034(10) 0.050(12)
F324 0.128(15) 0.073(10) 0.068(12) 0.032(9) 0.028(10) 0.041(10)
F325 0.132(17) 0.074(12) 0.062(10) 0.023(9) 0.031(10) 0.044(12)
F326 0.129(16) 0.085(13) 0.061(10) 0.033(9) 0.032(10) 0.047(12)
F327 0.134(16) 0.068(12) 0.059(10) 0.029(9) 0.033(10) 0.045(11)
F202 0.158(13) 0.141(12) 0.125(10) 0.032(8) -0.004(9) 0.039(10)
F203 0.129(12) 0.148(12) 0.158(12) -0.015(9) 0.001(9) 0.045(9)
F204 0.145(12) 0.136(12) 0.149(11) 0.016(9) -0.003(9) 0.060(10)
F205 0.165(13) 0.127(10) 0.136(11) 0.006(8) 0.009(9) 0.069(10)
F206 0.141(11) 0.136(11) 0.165(13) 0.012(9) 0.010(9) 0.034(9)
F207 0.118(10) 0.114(9) 0.152(12) 0.026(8) 0.014(8) 0.036(8)
F212 0.146(9) 0.095(7) 0.094(6) 0.022(5) 0.020(5) 0.009(6)
F213 0.166(9) 0.094(6) 0.067(5) 0.013(5) 0.010(5) 0.024(6)
F214 0.193(9) 0.088(7) 0.074(6) 0.016(5) 0.015(5) 0.022(6)
F215 0.175(9) 0.094(7) 0.092(6) 0.006(5) 0.025(6) 0.012(6)
F216 0.147(8) 0.074(5) 0.086(6) 0.017(4) 0.014(6) 0.018(5)
F217 0.188(9) 0.086(6) 0.072(6) 0.011(5) 0.019(6) 0.010(5)
F222 0.186(18) 0.109(11) 0.058(7) 0.028(7) 0.010(9) 0.055(11)
F223 0.090(8) 0.045(5) 0.074(7) 0.003(5) -0.006(6) 0.015(5)
F224 0.151(14) 0.096(9) 0.080(8) 0.032(7) 0.017(9) 0.070(10)
F225 0.168(15) 0.085(9) 0.079(8) 0.011(7) 0.046(9) 0.069(10)
F226 0.101(11) 0.083(9) 0.162(15) 0.042(9) 0.070(11) 0.038(8)
F227 0.127(13) 0.054(7) 0.153(14) 0.029(8) 0.049(11) -0.001(7)
F232 0.056(5) 0.060(5) 0.051(4) 0.005(4) -0.005(4) 0.021(4)
F233 0.067(5) 0.049(4) 0.063(5) 0.000(4) -0.012(4) 0.009(4)
F234 0.073(10) 0.069(10) 0.062(9) 0.008(7) -0.009(7) 0.008(7)
F235 0.070(10) 0.081(11) 0.073(10) 0.000(8) -0.005(7) 0.025(8)
F236 0.075(10) 0.076(10) 0.062(9) 0.014(7) -0.015(7) 0.003(7)
F237 0.082(10) 0.091(11) 0.068(10) -0.004(8) 0.002(8) 0.031(9)
F238 0.088(11) 0.063(8) 0.082(11) 0.009(7) -0.014(8) 0.025(7)
F239 0.074(9) 0.093(12) 0.067(8) 0.006(8) -0.001(7) 0.018(8)
F240 0.060(9) 0.044(7) 0.081(10) -0.005(6) -0.020(7) 0.013(6)
F241 0.061(9) 0.081(10) 0.057(8) 0.003(7) -0.003(6) 0.020(7)
F252 0.161(11) 0.080(7) 0.126(10) 0.014(7) -0.007(8) 0.027(7)
F253 0.164(11) 0.089(8) 0.077(7) -0.003(6) -0.020(7) 0.034(7)
F254 0.096(8) 0.085(7) 0.105(8) 0.006(6) 0.018(7) 0.019(6)
F255 0.094(7) 0.079(7) 0.071(6) 0.004(5) 0.014(5) -0.002(6)
F256 0.182(12) 0.137(11) 0.089(8) 0.030(7) 0.021(8) 0.019(9)
F257 0.073(6) 0.082(7) 0.070(6) 0.008(5) -0.003(5) 0.021(5)
F262 0.141(10) 0.111(9) 0.109(8) 0.028(7) 0.016(7) 0.063(8)
F263 0.158(11) 0.131(10) 0.106(8) 0.035(7) 0.020(7) 0.067(8)
F264 0.139(16) 0.105(17) 0.086(12) 0.012(11) 0.017(10) 0.063(13)
F265 0.133(14) 0.099(13) 0.087(15) 0.014(10) 0.017(11) 0.056(11)
F266 0.145(16) 0.121(19) 0.096(12) 0.010(11) 0.024(11) 0.055(13)
F267 0.148(15) 0.108(13) 0.090(15) 0.016(11) 0.023(11) 0.062(11)
F268 0.123(14) 0.076(10) 0.116(11) 0.020(8) 0.030(9) 0.037(9)
F269 0.133(12) 0.086(11) 0.117(13) 0.035(9) 0.023(10) 0.039(9)
F270 0.169(16) 0.091(11) 0.100(10) 0.022(8) 0.027(10) 0.061(10)
F271 0.139(12) 0.111(12) 0.125(13) 0.031(10) 0.042(10) 0.065(10)
F282 0.079(8) 0.100(8) 0.133(10) 0.029(7) -0.001(7) 0.027(6)
F283 0.145(11) 0.140(11) 0.119(9) 0.024(8) 0.008(8) 0.036(9)
F284 0.121(10) 0.088(8) 0.171(12) 0.011(8) -0.031(8) 0.029(7)
F285 0.099(9) 0.138(11) 0.128(9) 0.004(7) 0.003(7) 0.037(8)
F286 0.106(9) 0.079(7) 0.131(10) -0.004(7) -0.008(7) 0.030(6)
F287 0.089(8) 0.105(8) 0.125(10) 0.003(7) -0.007(7) 0.025(6)
F292 0.127(15) 0.23(2) 0.111(13) 0.001(13) 0.072(12) 0.065(15)
F293 0.114(12) 0.106(11) 0.139(13) 0.043(10) -0.014(10) 0.047(10)
F294 0.130(16) 0.24(3) 0.103(13) 0.021(14) 0.062(12) 0.021(16)
F295 0.18(2) 0.116(13) 0.177(18) 0.037(13) -0.051(15) 0.062(14)
F296 0.102(11) 0.077(8) 0.127(12) 0.022(8) -0.032(9) -0.011(8)
F297 0.091(10) 0.061(7) 0.148(13) -0.014(8) -0.029(9) 0.030(7)
N1 0.058(9) 0.076(10) 0.042(7) 0.023(7) 0.009(6) 0.020(7)
N11 0.051(7) 0.026(5) 0.069(8) 0.016(5) 0.017(6) 0.014(5)
N21 0.066(6) 0.049(6) 0.064(6) 0.015(5) 0.013(5) 0.016(5)
N31 0.060(9) 0.049(7) 0.055(8) 0.008(6) 0.015(7) 0.014(6)
N41 0.045(5) 0.043(6) 0.046(5) 0.007(4) 0.004(4) 0.011(5)
N51 0.044(7) 0.042(6) 0.048(7) 0.011(5) 0.003(5) 0.012(5)
N61 0.093(8) 0.077(8) 0.055(6) 0.020(6) 0.012(5) 0.029(6)
N81 0.078(8) 0.076(10) 0.079(8) 0.023(7) 0.013(6) 0.024(7)
N101 0.045(8) 0.054(8) 0.095(12) 0.035(8) 0.018(8) 0.007(6)
N111 0.052(8) 0.053(7) 0.069(9) 0.030(7) 0.021(7) 0.022(6)
N121 0.077(6) 0.043(5) 0.040(5) 0.017(4) 0.011(4) 0.023(5)
N131 0.044(7) 0.055(8) 0.061(8) 0.006(6) -0.002(6) 0.012(6)
N141 0.077(7) 0.045(5) 0.071(9) 0.010(5) 0.004(6) 0.024(5)
N151 0.054(6) 0.047(6) 0.054(6) 0.012(5) 0.006(4) 0.010(5)
N161 0.053(6) 0.047(6) 0.055(6) 0.002(5) 0.012(4) 0.014(5)
N171 0.115(16) 0.052(8) 0.058(9) 0.015(7) 0.025(9) 0.015(9)
C2 0.052(10) 0.053(9) 0.064(10) 0.017(8) 0.000(8) 0.018(8)
C3 0.046(9) 0.044(8) 0.092(13) 0.017(8) 0.009(9) 0.022(7)
C4 0.078(12) 0.049(8) 0.041(8) 0.000(7) 0.001(8) 0.023(8)
C5 0.073(11) 0.041(8) 0.047(8) 0.010(6) 0.004(8) 0.019(8)
C6 0.052(9) 0.042(7) 0.051(9) -0.004(6) -0.011(7) 0.014(7)
C7 0.069(12) 0.041(8) 0.071(11) 0.018(8) -0.003(9) 0.003(8)
C8 0.071(13) 0.067(11) 0.068(12) 0.001(9) -0.011(10) 0.020(10)
C9 0.066(11) 0.069(11) 0.054(10) 0.021(8) 0.005(8) 0.025(9)
C12 0.058(10) 0.059(10) 0.051(9) 0.000(7) 0.009(8) 0.030(8)
C13 0.074(12) 0.045(8) 0.045(8) -0.004(6) -0.006(8) 0.025(8)
C14 0.053(9) 0.057(9) 0.048(9) 0.002(7) 0.005(7) 0.020(8)
C15 0.054(10) 0.046(8) 0.084(12) 0.004(8) 0.013(9) 0.024(8)
C16 0.049(9) 0.057(10) 0.070(11) 0.023(8) 0.012(8) 0.001(8)
C17 0.056(10) 0.045(8) 0.064(10) -0.003(7) 0.017(8) 0.021(7)
C18 0.036(9) 0.108(17) 0.081(14) -0.020(12) 0.010(9) 0.012(10)
C19 0.086(14) 0.055(10) 0.064(11) 0.000(8) 0.032(10) 0.013(10)
C22 0.068(7) 0.047(6) 0.061(7) 0.016(5) 0.011(5) 0.021(5)
C23 0.070(6) 0.075(9) 0.074(8) 0.018(7) 0.011(5) 0.030(6)
C24 0.071(6) 0.080(9) 0.072(7) 0.017(6) 0.008(5) 0.026(6)
C25 0.071(6) 0.065(8) 0.069(7) 0.026(6) 0.013(5) 0.019(5)
C26 0.067(6) 0.051(7) 0.068(7) 0.015(6) 0.010(5) 0.013(5)
C27 0.077(7) 0.124(12) 0.085(10) 0.029(8) 0.016(6) 0.043(7)
C28 0.101(15) 0.129(13) 0.093(15) 0.039(11) 0.037(13) 0.058(11)
C29 0.076(12) 0.133(16) 0.088(11) 0.035(12) 0.016(9) 0.040(11)
C32 0.087(14) 0.056(10) 0.052(10) 0.007(8) -0.010(9) 0.013(10)
C33 0.054(11) 0.059(11) 0.112(17) 0.015(11) 0.005(11) 0.022(9)
C34 0.055(11) 0.056(10) 0.097(15) 0.013(10) -0.008(10) 0.022(9)
C35 0.068(13) 0.099(16) 0.073(13) 0.018(12) 0.025(11) 0.029(12)
C36 0.083(13) 0.045(8) 0.055(10) 0.003(7) 0.008(9) 0.017(9)
C37 0.051(12) 0.13(2) 0.106(19) 0.036(17) 0.016(12) 0.016(13)
C38 0.091(19) 0.17(3) 0.093(18) 0.045(19) 0.023(15) 0.08(2)
C39 0.099(18) 0.118(19) 0.071(13) 0.019(13) -0.014(12) 0.066(16)
C42 0.048(6) 0.057(8) 0.049(6) 0.014(5) 0.006(4) 0.015(6)
C43 0.050(6) 0.062(9) 0.048(6) 0.018(6) 0.010(4) 0.017(6)
C44 0.048(5) 0.079(9) 0.052(6) 0.021(6) 0.011(4) 0.016(6)
C45 0.058(7) 0.119(15) 0.062(7) 0.040(9) 0.019(6) 0.037(9)
C46 0.055(6) 0.080(11) 0.053(6) 0.021(7) 0.010(5) 0.021(7)
C47 0.053(6) 0.115(11) 0.073(8) 0.041(7) 0.018(5) 0.033(6)
C48 0.069(10) 0.112(12) 0.074(8) 0.045(8) 0.023(7) 0.043(9)
C49 0.059(8) 0.130(12) 0.093(12) 0.029(10) 0.022(7) 0.021(7)
C52 0.057(10) 0.102(14) 0.044(9) 0.020(9) 0.008(8) 0.042(10)
C53 0.057(10) 0.067(10) 0.054(10) 0.018(8) 0.009(8) 0.022(9)
C54 0.057(10) 0.059(9) 0.038(7) 0.013(7) 0.006(7) 0.023(8)
C55 0.053(9) 0.053(8) 0.039(8) 0.003(6) -0.002(7) 0.015(7)
C56 0.047(8) 0.041(7) 0.043(8) 0.011(6) 0.005(6) 0.011(6)
C57 0.086(14) 0.080(12) 0.040(8) 0.024(8) 0.012(8) 0.044(11)
C58 0.070(12) 0.098(15) 0.066(11) 0.040(11) 0.033(10) 0.041(11)
C59 0.052(11) 0.123(19) 0.055(11) 0.006(11) 0.006(9) 0.019(12)
C62 0.094(8) 0.072(9) 0.053(6) 0.019(6) 0.015(6) 0.024(7)
C63 0.096(8) 0.085(11) 0.073(8) 0.016(7) 0.018(6) 0.028(7)
C64 0.097(8) 0.092(11) 0.078(8) 0.007(7) 0.012(6) 0.034(7)
C65 0.097(8) 0.084(11) 0.070(8) 0.017(7) 0.007(6) 0.040(7)
C66 0.097(8) 0.073(9) 0.058(7) 0.016(6) 0.007(6) 0.036(7)
C67 0.097(9) 0.109(13) 0.112(12) 0.005(10) 0.015(7) 0.040(8)
C68 0.142(19) 0.16(2) 0.144(17) 0.042(17) 0.052(15) 0.077(18)
C69 0.14(2) 0.140(17) 0.17(2) 0.041(17) 0.043(18) 0.074(16)
C74 0.095(7) 0.091(10) 0.093(9) 0.026(7) 0.001(6) 0.000(7)
C75 0.092(8) 0.072(9) 0.088(9) 0.022(7) 0.003(6) 0.004(7)
C76 0.091(8) 0.064(8) 0.056(7) 0.014(6) -0.004(6) 0.003(7)
N71 0.095(8) 0.050(7) 0.056(6) 0.019(5) -0.001(6) -0.008(6)
C72 0.101(8) 0.076(9) 0.071(8) 0.012(7) -0.008(7) -0.005(7)
C73 0.099(8) 0.070(9) 0.085(9) 0.034(7) -0.001(7) -0.008(7)
C77 0.099(8) 0.112(12) 0.112(13) 0.031(9) 0.008(8) 0.008(8)
C78 0.102(14) 0.129(17) 0.124(19) 0.048(16) 0.028(13) 0.024(13)
C79 0.102(11) 0.126(15) 0.14(2) 0.051(16) 0.016(12) 0.007(10)
C82 0.079(8) 0.066(10) 0.070(8) 0.012(7) 0.009(6) 0.019(7)
C83 0.081(7) 0.081(13) 0.103(10) 0.021(9) 0.010(7) 0.024(7)
C84 0.088(7) 0.073(9) 0.112(10) 0.022(8) 0.019(6) 0.025(6)
C85 0.089(8) 0.073(12) 0.111(10) 0.022(9) 0.023(7) 0.026(7)
C86 0.091(8) 0.066(11) 0.087(9) 0.023(8) 0.023(7) 0.024(7)
C87 0.086(8) 0.066(12) 0.115(18) 0.023(12) 0.017(8) 0.022(7)
C87A 0.089(8) 0.055(13) 0.108(18) 0.013(13) 0.018(8) 0.022(7)
C88 0.090(14) 0.066(12) 0.11(3) 0.022(12) 0.017(14) 0.020(8)
C88A 0.085(16) 0.050(13) 0.09(3) 0.001(14) 0.006(15) 0.017(11)
C89 0.070(15) 0.057(13) 0.11(3) 0.028(14) 0.020(13) 0.010(11)
C89A 0.085(13) 0.052(14) 0.13(3) 0.003(14) 0.015(14) 0.026(10)
C93A 0.087(12) 0.073(10) 0.062(14) 0.032(11) -0.005(11) 0.013(10)
C92A 0.080(12) 0.062(9) 0.059(14) 0.028(10) -0.003(10) 0.018(10)
N91A 0.064(10) 0.051(9) 0.057(14) 0.027(9) 0.008(9) 0.019(8)
C96A 0.069(9) 0.057(12) 0.060(14) 0.030(10) 0.014(10) 0.006(9)
C95A 0.079(10) 0.066(12) 0.062(14) 0.025(10) 0.008(11) 0.006(10)
C94A 0.086(10) 0.069(10) 0.064(13) 0.023(10) 0.001(10) 0.009(9)
C94 0.086(10) 0.069(10) 0.064(13) 0.023(10) 0.001(10) 0.009(9)
C93 0.087(12) 0.073(10) 0.062(14) 0.032(11) -0.005(11) 0.013(10)
C92 0.080(12) 0.062(9) 0.059(14) 0.028(10) -0.003(10) 0.018(10)
N91 0.064(10) 0.051(9) 0.057(14) 0.027(9) 0.008(9) 0.019(8)
C96 0.069(9) 0.057(12) 0.060(14) 0.030(10) 0.014(10) 0.006(9)
C95 0.079(10) 0.066(12) 0.062(14) 0.025(10) 0.008(11) 0.006(10)
C97 0.081(12) 0.074(11) 0.065(12) 0.023(10) 0.005(11) 0.015(10)
C97A 0.081(12) 0.074(11) 0.065(12) 0.023(10) 0.005(11) 0.015(10)
C98 0.058(15) 0.075(17) 0.095(19) 0.037(17) -0.002(16) 0.029(13)
C98A 0.058(15) 0.075(17) 0.095(19) 0.037(17) -0.002(16) 0.029(13)
C99 0.081(19) 0.071(16) 0.070(15) 0.009(15) -0.018(16) 0.033(14)
C99A 0.081(19) 0.071(16) 0.070(15) 0.009(15) -0.018(16) 0.033(14)
C102 0.050(10) 0.077(12) 0.095(15) 0.037(11) 0.004(10) 0.021(9)
C103 0.052(10) 0.056(10) 0.085(13) 0.029(9) 0.000(9) 0.011(8)
C104 0.058(10) 0.050(9) 0.075(11) 0.014(8) -0.002(9) 0.023(8)
C105 0.12(2) 0.038(9) 0.082(14) 0.021(9) -0.007(13) 0.019(11)
C106 0.051(11) 0.062(11) 0.125(18) 0.045(12) 0.007(11) 0.017(9)
C107 0.038(8) 0.054(9) 0.075(11) 0.013(8) -0.017(8) -0.003(7)
C108 0.065(12) 0.069(11) 0.068(12) 0.023(9) -0.006(9) 0.013(9)
C109 0.059(11) 0.074(12) 0.078(13) 0.024(10) 0.020(10) 0.018(10)
C112 0.089(15) 0.069(11) 0.055(10) 0.016(9) 0.011(10) 0.039(11)
C113 0.056(11) 0.064(11) 0.079(12) 0.026(9) 0.008(9) 0.016(9)
C114 0.063(12) 0.052(10) 0.077(13) 0.005(9) 0.008(10) -0.002(9)
C115 0.12(2) 0.056(11) 0.095(16) 0.033(11) 0.029(14) 0.040(12)
C116 0.056(11) 0.052(9) 0.099(15) 0.036(10) 0.013(10) 0.009(8)
C117 0.058(11) 0.052(9) 0.080(12) 0.019(9) 0.007(9) 0.017(8)
C118 0.073(15) 0.107(18) 0.095(17) 0.014(14) 0.010(13) 0.039(14)
C119 0.13(2) 0.080(14) 0.075(14) 0.028(11) 0.040(14) 0.046(15)
C122 0.073(6) 0.049(6) 0.056(7) 0.010(5) 0.011(5) 0.025(5)
C123 0.075(7) 0.062(8) 0.079(8) 0.010(7) 0.017(5) 0.031(6)
C124 0.082(6) 0.053(7) 0.086(8) 0.014(6) 0.031(5) 0.027(5)
C125 0.086(7) 0.064(8) 0.080(8) 0.015(7) 0.030(5) 0.027(5)
C126 0.083(7) 0.057(7) 0.052(6) 0.011(5) 0.021(5) 0.024(6)
C127 0.088(7) 0.080(9) 0.104(11) 0.030(8) 0.043(7) 0.042(6)
C128 0.079(10) 0.105(12) 0.130(19) 0.055(13) 0.029(10) 0.032(8)
C129 0.090(12) 0.086(13) 0.120(15) 0.039(12) 0.034(10) 0.038(10)
C132 0.067(12) 0.067(11) 0.045(9) 0.003(8) -0.012(8) 0.006(9)
C133 0.077(14) 0.064(12) 0.084(14) 0.002(10) -0.010(11) 0.020(10)
C134 0.043(10) 0.074(12) 0.078(13) 0.011(10) -0.013(9) -0.003(9)
C135 0.069(12) 0.092(14) 0.045(9) -0.005(9) -0.017(8) 0.038(11)
C136 0.051(10) 0.063(10) 0.057(10) 0.008(8) -0.004(8) 0.013(8)
C137 0.065(14) 0.105(18) 0.104(18) 0.017(15) 0.011(13) 0.033(13)
C138 0.050(12) 0.13(2) 0.107(18) 0.037(16) 0.001(12) 0.035(13)
C139 0.082(18) 0.14(3) 0.12(2) 0.03(2) 0.027(17) 0.005(18)
C142 0.083(7) 0.043(5) 0.057(9) 0.005(5) 0.007(6) 0.025(5)
C143 0.083(7) 0.042(5) 0.060(10) 0.005(5) 0.007(6) 0.024(5)
C144 0.076(7) 0.039(5) 0.040(7) -0.005(5) -0.006(6) 0.018(5)
C145 0.071(7) 0.038(5) 0.091(13) 0.007(6) -0.001(7) 0.020(5)
C146 0.074(7) 0.045(6) 0.15(2) 0.017(7) 0.012(8) 0.024(5)
C147 0.064(11) 0.049(9) 0.072(11) 0.007(8) 0.022(9) 0.024(8)
C148 0.088(15) 0.058(10) 0.070(12) 0.015(9) 0.022(11) 0.030(10)
C149 0.042(9) 0.052(9) 0.072(11) 0.008(8) 0.014(8) 0.006(7)
C152 0.061(6) 0.049(8) 0.057(6) 0.012(6) 0.011(5) 0.012(6)
C153 0.065(6) 0.086(12) 0.066(8) 0.027(8) 0.016(5) 0.021(7)
C154 0.066(6) 0.130(16) 0.080(8) 0.058(10) 0.023(6) 0.031(7)
C155 0.064(6) 0.105(15) 0.074(9) 0.045(10) 0.023(6) 0.031(7)
C156 0.061(6) 0.063(9) 0.060(7) 0.022(7) 0.013(5) 0.017(6)
C157 0.063(7) 0.23(2) 0.096(11) 0.067(12) 0.028(6) 0.040(8)
C158 0.061(10) 0.26(3) 0.107(12) 0.074(14) 0.015(8) 0.026(13)
C159 0.089(14) 0.31(3) 0.123(15) 0.024(18) 0.004(11) 0.087(16)
C162 0.051(6) 0.060(8) 0.054(6) 0.004(6) 0.007(5) 0.008(6)
C163 0.054(6) 0.075(9) 0.058(7) 0.000(7) 0.006(5) 0.014(6)
C164 0.071(6) 0.069(9) 0.060(7) -0.002(6) 0.002(5) 0.021(6)
C165 0.075(7) 0.067(10) 0.061(7) 0.003(7) 0.005(5) 0.024(6)
C166 0.074(7) 0.056(8) 0.060(7) 0.007(6) 0.008(5) 0.019(6)
C167 0.080(7) 0.120(12) 0.073(8) -0.001(8) 0.003(6) 0.044(7)
C168 0.082(11) 0.080(10) 0.068(8) 0.021(7) 0.014(7) 0.037(9)
C169 0.079(9) 0.138(15) 0.112(16) -0.029(13) 0.007(8) 0.035(9)
C172 0.12(2) 0.083(15) 0.064(12) 0.029(11) 0.010(13) 0.038(15)
C173 0.17(3) 0.090(17) 0.081(15) 0.041(13) 0.025(17) 0.080(19)
C174 0.11(2) 0.084(15) 0.073(14) 0.018(12) 0.001(13) 0.029(14)
C175 0.13(2) 0.076(14) 0.068(13) 0.015(11) -0.003(14) 0.024(15)
C176 0.096(18) 0.068(13) 0.092(16) 0.031(12) 0.012(13) 0.026(12)
C177 0.11(2) 0.12(2) 0.086(16) -0.005(15) -0.027(15) 0.067(18)
C178 0.059(12) 0.101(16) 0.071(13) 0.031(12) 0.004(10) 0.000(11)
C179 0.13(2) 0.077(15) 0.077(15) 0.006(12) -0.040(15) -0.002(15)

loop_
_atom_type_symbol
_atom_type_description
_atom_type_scat_dispersion_real
_atom_type_scat_dispersion_imag
_atom_type_scat_source
C C 0.0181 0.0091 'International Tables Vol C Tables 4.2.6.8 and 6.1.1.4'
H H 0.0000 0.0000 'International Tables Vol C Tables 4.2.6.8 and 6.1.1.4'
F F 0.0727 0.0534 'International Tables Vol C Tables 4.2.6.8 and 6.1.1.4'
I I -0.3257 6.8362 'International Tables Vol C Tables 4.2.6.8 and 6.1.1.4'
N N 0.0311 0.0180 'International Tables Vol C Tables 4.2.6.8 and 6.1.1.4'
P P 0.2955 0.4335 'International Tables Vol C Tables 4.2.6.8 and 6.1.1.4'

loop_
_exptl_crystal_face_index_h
_exptl_crystal_face_index_k
_exptl_crystal_face_index_l
_exptl_crystal_face_perp_dist
-1 -12 9 0.0117
1 12 -9 0.0207
0 -5 -14 0.0228
0 5 14 0.0228
12 -5 0 0.0803
-12 5 0 0.0873
-11 6 6 0.0766
-2 13 2 0.0290
1 -13 3 0.0213
-2 13 -7 0.0286
1 7 -16 0.0228

loop_
_geom_angle_atom_site_label_1
_geom_angle_atom_site_label_2
_geom_angle_atom_site_label_3
_geom_angle
_geom_angle_site_symmetry_1
_geom_angle_site_symmetry_3
_geom_angle_publ_flag
N1 I1 N11 176.3(5) . . ?
N21 I2 N31 179.4(5) . . ?
N41 I3 N51 177.5(4) . . ?
N71 I4 N61 178.7(5) . . ?
N81 I5 N91 177.6(8) . . ?
N91A I5 N81 174.5(11) . . ?
N111 I6 N101 175.1(5) . . ?
N121 I7 N131 177.2(5) . . ?
N141 I8 N141 180.0 2_765 . ?
N151 I9 N151 180.0 2_766 . ?
N161 I10 N161 180.0 . 2_756 ?
N171 I11 N171 180.0 . 2 ?
F202 P201 F203 94.6(11) . . ?
F202 P201 F204 177.2(12) . . ?
F202 P201 F205 88.3(11) . . ?
F202 P201 F207 84.6(11) . . ?
F203 P201 F205 176.2(12) . . ?
F204 P201 F203 85.5(11) . . ?
F204 P201 F205 91.5(10) . . ?
F204 P201 F207 92.7(11) . . ?
F206 P201 F202 95.8(12) . . ?
F206 P201 F203 93.1(11) . . ?
F206 P201 F204 87.0(12) . . ?
F206 P201 F205 89.1(11) . . ?
F206 P201 F207 179.5(12) . . ?
F207 P201 F203 86.5(10) . . ?
F207 P201 F205 91.3(11) . . ?
F212 P211 F213 90.4(9) . . ?
F212 P211 F214 178.6(10) . . ?
F213 P211 F214 89.4(10) . . ?
F215 P211 F212 93.8(11) . . ?
F215 P211 F213 175.7(11) . . ?
F215 P211 F214 86.3(10) . . ?
F215 P211 F216 89.8(9) . . ?
F216 P211 F212 89.4(8) . . ?
F216 P211 F213 90.7(9) . . ?
F216 P211 F214 89.2(9) . . ?
F217 P211 F212 92.5(10) . . ?
F217 P211 F213 87.3(9) . . ?
F217 P211 F214 88.9(9) . . ?
F217 P211 F215 92.0(10) . . ?
F217 P211 F216 177.3(12) . . ?
F222 P221 F223 88.4(7) . . ?
F222 P221 F225 91.6(8) . . ?
F222 P221 F226 92.8(9) . . ?
F222 P221 F227 90.2(10) . . ?
F223 P221 F226 91.4(7) . . ?
F224 P221 F222 178.0(10) . . ?
F224 P221 F223 90.4(7) . . ?
F224 P221 F225 89.6(8) . . ?
F224 P221 F226 88.8(10) . . ?
F224 P221 F227 88.2(9) . . ?
F225 P221 F223 179.9(10) . . ?
F225 P221 F226 88.5(8) . . ?
F225 P221 F227 90.8(9) . . ?
F227 P221 F223 89.3(8) . . ?
F227 P221 F226 177.0(10) . . ?
F232 P231 F234 90.8(9) . . ?
F232 P231 F235 91.7(9) . . ?
F232 P231 F240 88.9(8) . . ?
F232 P231 F241 87.5(8) . . ?
F233 P231 F232 179.5(7) . . ?
F233 P231 F234 89.4(9) . . ?
F233 P231 F235 88.8(10) . . ?
F233 P231 F240 91.3(8) . . ?
F233 P231 F241 92.1(8) . . ?
F235 P231 F234 81.4(14) . . ?
F236 P231 F232 93.2(10) . . ?
F236 P231 F233 86.7(10) . . ?
F236 P231 F234 172.9(16) . . ?
F236 P231 F235 92.6(16) . . ?
F236 P231 F237 95.7(17) . . ?
F237 P231 F232 92.0(11) . . ?
F237 P231 F233 87.6(11) . . ?
F237 P231 F234 90.0(15) . . ?
F237 P231 F235 170.7(16) . . ?
F238 P231 F232 87.6(9) . . ?
F238 P231 F233 92.1(9) . . ?
F238 P231 F240 174.6(14) . . ?
F238 P231 F241 88.9(14) . . ?
F239 P231 F232 91.2(10) . . ?
F239 P231 F233 89.2(10) . . ?
F239 P231 F238 90.5(15) . . ?
F239 P231 F240 93.8(14) . . ?
F239 P231 F241 178.6(12) . . ?
F240 P231 F241 86.8(12) . . ?
F252 P251 F254 175.7(10) . . ?
F252 P251 F255 90.2(9) . . ?
F252 P251 F257 89.3(9) . . ?
F253 P251 F252 91.2(10) . . ?
F253 P251 F254 90.1(8) . . ?
F253 P251 F255 178.5(9) . . ?
F253 P251 F257 90.8(8) . . ?
F254 P251 F257 86.6(7) . . ?
F255 P251 F254 88.4(8) . . ?
F255 P251 F257 88.7(6) . . ?
F256 P251 F252 90.3(11) . . ?
F256 P251 F253 92.8(10) . . ?
F256 P251 F254 93.7(10) . . ?
F256 P251 F255 87.7(9) . . ?
F256 P251 F257 176.4(9) . . ?
F262 P261 F263 176.0(9) . . ?
F262 P261 F264 86.7(19) . . ?
F262 P261 F265 98.5(18) . . ?
F262 P261 F266 93(2) . . ?
F262 P261 F267 75.0(17) . . ?
F262 P261 F268 94.9(10) . . ?
F262 P261 F269 83.8(12) . . ?
F262 P261 F270 85.0(10) . . ?
F262 P261 F271 93.2(11) . . ?
F263 P261 F267 108.6(17) . . ?
F264 P261 F263 95.2(19) . . ?
F264 P261 F265 93(3) . . ?
F264 P261 F266 162(3) . . ?
F264 P261 F267 89(2) . . ?
F265 P261 F263 77.9(17) . . ?
F265 P261 F266 104(3) . . ?
F265 P261 F267 173(2) . . ?
F266 P261 F263 86(2) . . ?
F266 P261 F267 74(2) . . ?
F268 P261 F263 88.5(8) . . ?
F268 P261 F269 88.8(13) . . ?
F269 P261 F263 94.1(12) . . ?
F270 P261 F263 91.7(8) . . ?
F270 P261 F268 178.7(15) . . ?
F270 P261 F269 92.5(14) . . ?
F270 P261 F271 89.9(14) . . ?
F271 P261 F263 89.1(9) . . ?
F271 P261 F268 88.8(13) . . ?
F271 P261 F269 176.0(14) . . ?
F282 P281 F286 89.9(8) . . ?
F283 P281 F282 87.7(10) . . ?
F283 P281 F284 94.8(11) . . ?
F283 P281 F285 177.4(11) . . ?
F283 P281 F286 89.1(10) . . ?
F283 P281 F287 92.5(10) . . ?
F284 P281 F282 177.0(11) . . ?
F284 P281 F285 87.3(11) . . ?
F284 P281 F286 88.5(9) . . ?
F284 P281 F287 90.1(9) . . ?
F285 P281 F282 90.1(9) . . ?
F285 P281 F286 89.5(9) . . ?
F285 P281 F287 88.9(9) . . ?
F287 P281 F282 91.4(8) . . ?
F287 P281 F286 177.9(9) . . ?
F292 P291 F296 92.8(11) . . ?
F292 P291 F297 89.3(11) . . ?
F293 P291 F292 87.3(11) . . ?
F293 P291 F294 91.2(12) . . ?
F293 P291 F296 87.3(9) . . ?
F293 P291 F297 91.1(8) . . ?
F294 P291 F292 178.3(13) . . ?
F294 P291 F296 86.4(11) . . ?
F294 P291 F297 91.5(11) . . ?
F295 P291 F292 93.4(13) . . ?
F295 P291 F293 177.6(11) . . ?
F295 P291 F294 88.1(13) . . ?
F295 P291 F296 90.3(10) . . ?
F295 P291 F297 91.2(10) . . ?
F296 P291 F297 177.3(10) . . ?
F302 P301 F303 90.0 . . ?
F302 P301 F304 179.9(2) . . ?
F302 P301 F307 90.0 . . ?
F304 P301 F303 89.9 . . ?
F305 P301 F302 90.0 . . ?
F305 P301 F303 179.98(8) . . ?
F305 P301 F304 90.0 . . ?
F305 P301 F306 90.0 . . ?
F305 P301 F307 90.1 . . ?
F306 P301 F302 90.0 . . ?
F306 P301 F303 90.0 . . ?
F306 P301 F304 90.0 . . ?
F306 P301 F307 179.93(13) . . ?
F307 P301 F303 90.0 . . ?
F307 P301 F304 90.0 . . ?
F312 P311 F313 89.9 . . ?
F312 P311 F317 90.0 . . ?
F314 P311 F312 179.98(6) . . ?
F314 P311 F313 90.0 . . ?
F314 P311 F315 90.0 . . ?
F314 P311 F316 90.0 . . ?
F314 P311 F317 90.0 . . ?
F315 P311 F312 90.0 . . ?
F315 P311 F313 179.93(8) . . ?
F315 P311 F316 90.0 . . ?
F315 P311 F317 90.1 . . ?
F316 P311 F312 90.0 . . ?
F316 P311 F313 90.0 . . ?
F316 P311 F317 179.92(6) . . ?
F317 P311 F313 89.9 . . ?
F322 P321 F324 179.9(11) . . ?
F322 P321 F325 90.0 . . ?
F323 P321 F322 90.0 . . ?
F323 P321 F324 90.0 . . ?
F323 P321 F325 180.0 . . ?
F323 P321 F326 90.0 . . ?
F324 P321 F325 90.0 . . ?
F326 P321 F322 90.0 . . ?
F326 P321 F324 90.0 . . ?
F326 P321 F325 90.0 . . ?
F327 P321 F322 90.0 . . ?
F327 P321 F323 90.0 . . ?
F327 P321 F324 90.0 . . ?
F327 P321 F325 90.0 . . ?
F327 P321 F326 179.9 . . ?
C2 N1 I1 118.6(12) . . ?
C2 N1 C6 121.4(16) . . ?
C6 N1 I1 119.8(12) . . ?
C12 N11 I1 116.7(11) . . ?
C16 N11 I1 117.7(11) . . ?
C16 N11 C12 125.5(16) . . ?
C22 N21 I2 119.4(12) . . ?
C26 N21 I2 121.0(12) . . ?
C26 N21 C22 119.6(17) . . ?
C32 N31 I2 120.6(13) . . ?
C32 N31 C36 120.8(18) . . ?
C36 N31 I2 118.6(13) . . ?
C42 N41 I3 120.4(11) . . ?
C46 N41 I3 120.9(11) . . ?
C46 N41 C42 118.6(15) . . ?
C52 N51 I3 118.2(11) . . ?
C52 N51 C56 122.2(14) . . ?
C56 N51 I3 119.4(10) . . ?
C62 N61 I4 121.4(16) . . ?
C62 N61 C66 120(2) . . ?
C66 N61 I4 118.0(15) . . ?
C82 N81 I5 114.6(15) . . ?
C86 N81 I5 120.5(16) . . ?
C86 N81 C82 125(2) . . ?
C102 N101 I6 122.6(12) . . ?
C106 N101 I6 120.0(12) . . ?
C106 N101 C102 117.5(16) . . ?
C112 N111 I6 120.8(11) . . ?
C116 N111 I6 123.3(12) . . ?
C116 N111 C112 115.0(16) . . ?
C122 N121 I7 123.4(11) . . ?
C126 N121 I7 123.3(13) . . ?
C126 N121 C122 113.3(16) . . ?
C132 N131 I7 118.7(12) . . ?
C136 N131 I7 121.0(13) . . ?
C136 N131 C132 119.9(17) . . ?
C142 N141 I8 123.0(13) . . ?
C142 N141 C146 117.8(18) . . ?
C146 N141 I8 119.1(13) . . ?
C152 N151 I9 117.2(12) . . ?
C156 N151 I9 120.6(12) . . ?
C156 N151 C152 122.1(16) . . ?
C162 N161 I10 119.5(12) . . ?
C162 N161 C166 123.2(17) . . ?
C166 N161 I10 117.2(12) . . ?
C172 N171 I11 121.8(16) . . ?
C176 N171 I11 124.0(16) . . ?
C176 N171 C172 114(2) . . ?
N1 C2 H 120.0 . . ?
N1 C2 C3 120.0(16) . . ?
C3 C2 H 120.0 . . ?
C2 C3 HA 119.9 . . ?
C4 C3 C2 120.2(16) . . ?
C4 C3 HA 119.9 . . ?
C3 C4 C5 117.8(18) . . ?
C3 C4 C7 121.7(15) . . ?
C5 C4 C7 120.4(16) . . ?
C4 C5 HB 120.6 . . ?
C6 C5 C4 118.7(16) . . ?
C6 C5 HB 120.6 . . ?
N1 C6 C5 121.8(15) . . ?
N1 C6 HC 119.1 . . ?
C5 C6 HC 119.1 . . ?
C4 C7 HD 108.1 . . ?
C4 C7 C8 110.0(16) . . ?
C4 C7 C9 112.9(15) . . ?
C8 C7 HD 108.1 . . ?
C9 C7 HD 108.1 . . ?
C9 C7 C8 109.5(15) . . ?
C7 C8 HE 109.5 . . ?
C7 C8 HF 109.5 . . ?
C7 C8 HG 109.5 . . ?
HE C8 HF 109.5 . . ?
HE C8 HG 109.5 . . ?
HF C8 HG 109.5 . . ?
C7 C9 HH 109.5 . . ?
C7 C9 HI 109.5 . . ?
C7 C9 HJ 109.5 . . ?
HH C9 HI 109.5 . . ?
HH C9 HJ 109.5 . . ?
HI C9 HJ 109.5 . . ?
N11 C12 HK 120.7 . . ?
N11 C12 C13 118.6(15) . . ?
C13 C12 HK 120.7 . . ?
C12 C13 HL 119.5 . . ?
C12 C13 C14 121.0(17) . . ?
C14 C13 HL 119.5 . . ?
C13 C14 C17 120.7(16) . . ?
C15 C14 C13 118.0(17) . . ?
C15 C14 C17 121.2(15) . . ?
C14 C15 HM 122.5 . . ?
C14 C15 C16 114.9(15) . . ?
C16 C15 HM 122.5 . . ?
N11 C16 C15 121.8(15) . . ?
N11 C16 HN 119.1 . . ?
C15 C16 HN 119.1 . . ?
C14 C17 HO 108.0 . . ?
C18 C17 C14 112.9(15) . . ?
C18 C17 HO 108.0 . . ?
C18 C17 C19 108.5(16) . . ?
C19 C17 C14 111.2(15) . . ?
C19 C17 HO 108.0 . . ?
C17 C18 HP 109.5 . . ?
C17 C18 HQ 109.5 . . ?
C17 C18 HR 109.5 . . ?
HP C18 HQ 109.5 . . ?
HP C18 HR 109.5 . . ?
HQ C18 HR 109.5 . . ?
C17 C19 HS 109.5 . . ?
C17 C19 HT 109.5 . . ?
C17 C19 HU 109.5 . . ?
HS C19 HT 109.5 . . ?
HS C19 HU 109.5 . . ?
HT C19 HU 109.5 . . ?
N21 C22 HV 120.9 . . ?
C23 C22 N21 118.3(18) . . ?
C23 C22 HV 120.9 . . ?
C22 C23 HW 118.1 . . ?
C22 C23 C24 123.7(19) . . ?
C24 C23 HW 118.1 . . ?
C23 C24 C27 121(2) . . ?
C25 C24 C23 112.6(18) . . ?
C25 C24 C27 126(2) . . ?
C24 C25 HX 117.3 . . ?
C26 C25 C24 125(2) . . ?
C26 C25 HX 117.3 . . ?
N21 C26 HY 119.8 . . ?
C25 C26 N21 120.4(18) . . ?
C25 C26 HY 119.8 . . ?
C24 C27 HZ 107.6 . . ?
C24 C27 C28 109(2) . . ?
C24 C27 C29 109(2) . . ?
C28 C27 HZ 107.6 . . ?
C29 C27 HZ 107.6 . . ?
C29 C27 C28 116(2) . . ?
C27 C28 H0AA 109.5 . . ?
C27 C28 H1AA 109.5 . . ?
C27 C28 H2AA 109.5 . . ?
H0AA C28 H1AA 109.5 . . ?
H0AA C28 H2AA 109.5 . . ?
H1AA C28 H2AA 109.5 . . ?
C27 C29 H3AA 109.5 . . ?
C27 C29 H4AA 109.5 . . ?
C27 C29 H5AA 109.5 . . ?
H3AA C29 H4AA 109.5 . . ?
H3AA C29 H5AA 109.5 . . ?
H4AA C29 H5AA 109.5 . . ?
N31 C32 H6AA 118.8 . . ?
N31 C32 C33 122(2) . . ?
C33 C32 H6AA 118.8 . . ?
C32 C33 H7AA 121.5 . . ?
C32 C33 C34 117(2) . . ?
C34 C33 H7AA 121.5 . . ?
C33 C34 C37 117(2) . . ?
C35 C34 C33 120(2) . . ?
C35 C34 C37 123(2) . . ?
C34 C35 H8AA 119.2 . . ?
C34 C35 C36 122(2) . . ?
C36 C35 H8AA 119.2 . . ?
N31 C36 C35 118.4(18) . . ?
N31 C36 H9AA 120.8 . . ?
C35 C36 H9AA 120.8 . . ?
C34 C37 H0BA 106.1 . . ?
C38 C37 C34 111(2) . . ?
C38 C37 H0BA 106.1 . . ?
C39 C37 C34 111(2) . . ?
C39 C37 H0BA 106.1 . . ?
C39 C37 C38 115(2) . . ?
C37 C38 H1BA 109.5 . . ?
C37 C38 H2BA 109.5 . . ?
C37 C38 H3BA 109.5 . . ?
H1BA C38 H2BA 109.5 . . ?
H1BA C38 H3BA 109.5 . . ?
H2BA C38 H3BA 109.5 . . ?
C37 C39 H4BA 109.5 . . ?
C37 C39 H5BA 109.5 . . ?
C37 C39 H6BA 109.5 . . ?
H4BA C39 H5BA 109.5 . . ?
H4BA C39 H6BA 109.5 . . ?
H5BA C39 H6BA 109.5 . . ?
N41 C42 H7BA 119.4 . . ?
N41 C42 C43 121.3(15) . . ?
C43 C42 H7BA 119.4 . . ?
C42 C43 H8BA 119.4 . . ?
C44 C43 C42 121.3(16) . . ?
C44 C43 H8BA 119.4 . . ?
C43 C44 C45 117.1(17) . . ?
C43 C44 C47 123.0(16) . . ?
C45 C44 C47 119.8(16) . . ?
C44 C45 H9BA 120.0 . . ?
C46 C45 C44 119.9(18) . . ?
C46 C45 H9BA 120.0 . . ?
N41 C46 C45 121.6(17) . . ?
N41 C46 H0CA 119.2 . . ?
C45 C46 H0CA 119.2 . . ?
C44 C47 H1CA 107.1 . . ?
C48 C47 C44 112.7(17) . . ?
C48 C47 H1CA 107.1 . . ?
C49 C47 C44 111(2) . . ?
C49 C47 H1CA 107.1 . . ?
C49 C47 C48 111.9(19) . . ?
C47 C48 H2CA 109.5 . . ?
C47 C48 H3CA 109.5 . . ?
C47 C48 H4CA 109.5 . . ?
H2CA C48 H3CA 109.5 . . ?
H2CA C48 H4CA 109.5 . . ?
H3CA C48 H4CA 109.5 . . ?
C47 C49 H5CA 109.5 . . ?
C47 C49 H6CA 109.5 . . ?
C47 C49 H7CA 109.5 . . ?
H5CA C49 H6CA 109.5 . . ?
H5CA C49 H7CA 109.5 . . ?
H6CA C49 H7CA 109.5 . . ?
N51 C52 H8CA 119.9 . . ?
N51 C52 C53 120.3(15) . . ?
C53 C52 H8CA 119.9 . . ?
C52 C53 H9CA 120.7 . . ?
C54 C53 C52 118.6(17) . . ?
C54 C53 H9CA 120.7 . . ?
C53 C54 C55 118.9(16) . . ?
C53 C54 C57 119.8(15) . . ?
C55 C54 C57 121.1(14) . . ?
C54 C55 H0DA 120.1 . . ?
C56 C55 C54 119.9(15) . . ?
C56 C55 H0DA 120.1 . . ?
N51 C56 C55 120.0(14) . . ?
N51 C56 H1DA 120.0 . . ?
C55 C56 H1DA 120.0 . . ?
C54 C57 H2DA 106.7 . . ?
C54 C57 C58 111.7(16) . . ?
C54 C57 C59 112.4(16) . . ?
C58 C57 H2DA 106.7 . . ?
C59 C57 H2DA 106.7 . . ?
C59 C57 C58 112.3(17) . . ?
C57 C58 H3DA 109.5 . . ?
C57 C58 H4DA 109.5 . . ?
C57 C58 H5DA 109.5 . . ?
H3DA C58 H4DA 109.5 . . ?
H3DA C58 H5DA 109.5 . . ?
H4DA C58 H5DA 109.5 . . ?
C57 C59 H6DA 109.5 . . ?
C57 C59 H7DA 109.5 . . ?
C57 C59 H8DA 109.5 . . ?
H6DA C59 H7DA 109.5 . . ?
H6DA C59 H8DA 109.5 . . ?
H7DA C59 H8DA 109.5 . . ?
N61 C62 H9DA 120.1 . . ?
N61 C62 C63 120(2) . . ?
C63 C62 H9DA 120.1 . . ?
C62 C63 H0EA 119.4 . . ?
C62 C63 C64 121(2) . . ?
C64 C63 H0EA 119.4 . . ?
C63 C64 C67 122(2) . . ?
C65 C64 C63 114(3) . . ?
C65 C64 C67 124(3) . . ?
C64 C65 H1EA 118.3 . . ?
C66 C65 C64 123(3) . . ?
C66 C65 H1EA 118.3 . . ?
N61 C66 H2EA 119.4 . . ?
C65 C66 N61 121(2) . . ?
C65 C66 H2EA 119.4 . . ?
C64 C67 H3EA 105.4 . . ?
C68 C67 C64 113(3) . . ?
C68 C67 H3EA 105.4 . . ?
C68 C67 C69 115(3) . . ?
C69 C67 C64 112(3) . . ?
C69 C67 H3EA 105.4 . . ?
C67 C68 H4EA 109.5 . . ?
C67 C68 H5EA 109.5 . . ?
C67 C68 H6EA 109.5 . . ?
H4EA C68 H5EA 109.5 . . ?
H4EA C68 H6EA 109.5 . . ?
H5EA C68 H6EA 109.5 . . ?
C67 C69 H7EA 109.5 . . ?
C67 C69 H8EA 109.5 . . ?
C67 C69 H9EA 109.5 . . ?
H7EA C69 H8EA 109.5 . . ?
H7EA C69 H9EA 109.5 . . ?
H8EA C69 H9EA 109.5 . . ?
C75 C74 C73 120.0 . . ?
C75 C74 C77 113.4(16) . . ?
C73 C74 C77 126.5(16) . . ?
C74 C75 H0FA 120.0 . . ?
C76 C75 C74 120.0 . . ?
C76 C75 H0FA 120.0 . . ?
C75 C76 H1FA 120.0 . . ?
N71 C76 C75 120.0 . . ?
N71 C76 H1FA 120.0 . . ?
C76 N71 I4 118.8(7) . . ?
C76 N71 C72 120.0 . . ?
C72 N71 I4 121.1(7) . . ?
N71 C72 H2FA 120.0 . . ?
N71 C72 C73 120.0 . . ?
C73 C72 H2FA 120.0 . . ?
C74 C73 H3FA 120.0 . . ?
C72 C73 C74 120.0 . . ?
C72 C73 H3FA 120.0 . . ?
C74 C77 H4FA 103.0 . . ?
C78 C77 C74 117(2) . . ?
C78 C77 H4FA 103.0 . . ?
C79 C77 C74 113(2) . . ?
C79 C77 H4FA 103.0 . . ?
C79 C77 C78 116(3) . . ?
C77 C78 H5FA 109.5 . . ?
C77 C78 H6FA 109.5 . . ?
C77 C78 H7FA 109.5 . . ?
H5FA C78 H6FA 109.5 . . ?
H5FA C78 H7FA 109.5 . . ?
H6FA C78 H7FA 109.5 . . ?
C77 C79 H8FA 109.5 . . ?
C77 C79 H9FA 109.5 . . ?
C77 C79 H0GA 109.5 . . ?
H8FA C79 H9FA 109.5 . . ?
H8FA C79 H0GA 109.5 . . ?
H9FA C79 H0GA 109.5 . . ?
N81 C82 H1GA 122.3 . . ?
N81 C82 C83 115(2) . . ?
C83 C82 H1GA 122.2 . . ?
C82 C83 H2GA 120.2 . . ?
C84 C83 C82 120(2) . . ?
C84 C83 H2GA 120.2 . . ?
C83 C84 C87 106(3) . . ?
C83 C84 C87A 136(4) . . ?
C85 C84 C83 118(3) . . ?
C85 C84 C87 136(3) . . ?
C85 C84 C87A 106(4) . . ?
C84 C85 H3GA 117.8 . . ?
C84 C85 C86 124(3) . . ?
C86 C85 H3GA 117.8 . . ?
N81 C86 C85 118(2) . . ?
N81 C86 H4GA 121.1 . . ?
C85 C86 H4GA 121.1 . . ?
C84 C87 H5GA 107.6 . . ?
C88 C87 C84 99(4) . . ?
C88 C87 H5GA 107.6 . . ?
C88 C87 C89 125(5) . . ?
C89 C87 C84 108(4) . . ?
C89 C87 H5GA 107.6 . . ?
C84 C87A H6GA 110.7 . . ?
C84 C87A C88A 102(5) . . ?
C84 C87A C89A 119(5) . . ?
C88A C87A H6GA 110.6 . . ?
C89A C87A H6GA 110.7 . . ?
C89A C87A C88A 103(6) . . ?
C87 C88 H7GA 109.5 . . ?
C87 C88 H8GA 109.5 . . ?
C87 C88 H9GA 109.5 . . ?
H7GA C88 H8GA 109.5 . . ?
H7GA C88 H9GA 109.5 . . ?
H8GA C88 H9GA 109.5 . . ?
C87A C88A H0HA 109.5 . . ?
C87A C88A H1HA 109.5 . . ?
C87A C88A H2HA 109.5 . . ?
H0HA C88A H1HA 109.5 . . ?
H0HA C88A H2HA 109.5 . . ?
H1HA C88A H2HA 109.5 . . ?
C87 C89 H3HA 109.5 . . ?
C87 C89 H4HA 109.5 . . ?
C87 C89 H5HA 109.5 . . ?
H3HA C89 H4HA 109.5 . . ?
H3HA C89 H5HA 109.5 . . ?
H4HA C89 H5HA 109.5 . . ?
C87A C89A H6HA 109.5 . . ?
C87A C89A H7HA 109.5 . . ?
C87A C89A H8HA 109.5 . . ?
H6HA C89A H7HA 109.5 . . ?
H6HA C89A H8HA 109.5 . . ?
H7HA C89A H8HA 109.5 . . ?
C92A C93A H9HA 120.0 . . ?
C92A C93A C94A 120.0 . . ?
C94A C93A H9HA 120.0 . . ?
C93A C92A H0IA 120.0 . . ?
N91A C92A C93A 120.0 . . ?
N91A C92A H0IA 120.0 . . ?
C92A N91A I5 120(2) . . ?
C92A N91A C96A 120.0 . . ?
C96A N91A I5 119(2) . . ?
N91A C96A H1IA 120.0 . . ?
C95A C96A N91A 120.0 . . ?
C95A C96A H1IA 120.0 . . ?
C96A C95A H2IA 120.0 . . ?
C94A C95A C96A 120.0 . . ?
C94A C95A H2IA 120.0 . . ?
C93A C94A C97A 120(3) . . ?
C95A C94A C93A 120.0 . . ?
C95A C94A C97A 120(3) . . ?
C93 C94 C95 120.0 . . ?
C93 C94 C97 122(2) . . ?
C95 C94 C97 118(2) . . ?
C94 C93 H3IA 120.0 . . ?
C94 C93 C92 120.0 . . ?
C92 C93 H3IA 120.0 . . ?
C93 C92 H4IA 120.0 . . ?
N91 C92 C93 120.0 . . ?
N91 C92 H4IA 120.0 . . ?
C92 N91 I5 120.1(14) . . ?
C92 N91 C96 120.0 . . ?
C96 N91 I5 119.8(13) . . ?
N91 C96 H5IA 120.0 . . ?
C95 C96 N91 120.0 . . ?
C95 C96 H5IA 120.0 . . ?
C94 C95 H6IA 120.0 . . ?
C96 C95 C94 120.0 . . ?
C96 C95 H6IA 120.0 . . ?
C94 C97 H7IA 104.6 . . ?
C94 C97 C98 112(3) . . ?
C98 C97 H7IA 104.6 . . ?
C99 C97 C94 117(4) . . ?
C99 C97 H7IA 104.6 . . ?
C99 C97 C98 113(4) . . ?
C94A C97A H8IA 108.0 . . ?
C94A C97A C98A 106(4) . . ?
C94A C97A C99A 113(4) . . ?
C98A C97A H8IA 108.0 . . ?
C99A C97A H8IA 108.0 . . ?
C99A C97A C98A 113(4) . . ?
C97 C98 H9IA 109.5 . . ?
C97 C98 H0JA 109.5 . . ?
C97 C98 H1JA 109.5 . . ?
H9IA C98 H0JA 109.5 . . ?
H9IA C98 H1JA 109.5 . . ?
H0JA C98 H1JA 109.5 . . ?
C97A C98A H2JA 109.5 . . ?
C97A C98A H3JA 109.5 . . ?
C97A C98A H4JA 109.5 . . ?
H2JA C98A H3JA 109.5 . . ?
H2JA C98A H4JA 109.5 . . ?
H3JA C98A H4JA 109.5 . . ?
C97 C99 H5JA 109.5 . . ?
C97 C99 H6JA 109.5 . . ?
C97 C99 H7JA 109.5 . . ?
H5JA C99 H6JA 109.5 . . ?
H5JA C99 H7JA 109.5 . . ?
H6JA C99 H7JA 109.5 . . ?
C97A C99A H8JA 109.5 . . ?
C97A C99A H9JA 109.5 . . ?
C97A C99A H0KA 109.5 . . ?
H8JA C99A H9JA 109.5 . . ?
H8JA C99A H0KA 109.5 . . ?
H9JA C99A H0KA 109.5 . . ?
N101 C102 H1KA 119.0 . . ?
C103 C102 N101 121.9(19) . . ?
C103 C102 H1KA 119.0 . . ?
C102 C103 H2KA 118.3 . . ?
C102 C103 C104 123.4(18) . . ?
C104 C103 H2KA 118.3 . . ?
C103 C104 C105 113.9(18) . . ?
C103 C104 C107 128.2(16) . . ?
C105 C104 C107 117.9(18) . . ?
C104 C105 H3KA 119.5 . . ?
C106 C105 C104 120.9(18) . . ?
C106 C105 H3KA 119.5 . . ?
N101 C106 C105 122.3(17) . . ?
N101 C106 H4KA 118.8 . . ?
C105 C106 H4KA 118.8 . . ?
C104 C107 H5KA 108.5 . . ?
C104 C107 C108 112.7(16) . . ?
C104 C107 C109 109.0(15) . . ?
C108 C107 H5KA 108.5 . . ?
C108 C107 C109 109.7(17) . . ?
C109 C107 H5KA 108.5 . . ?
C107 C108 H6KA 109.5 . . ?
C107 C108 H7KA 109.5 . . ?
C107 C108 H8KA 109.5 . . ?
H6KA C108 H7KA 109.5 . . ?
H6KA C108 H8KA 109.5 . . ?
H7KA C108 H8KA 109.5 . . ?
C107 C109 H9KA 109.5 . . ?
C107 C109 H0LA 109.5 . . ?
C107 C109 H1LA 109.5 . . ?
H9KA C109 H0LA 109.5 . . ?
H9KA C109 H1LA 109.5 . . ?
H0LA C109 H1LA 109.5 . . ?
N111 C112 H2LA 120.2 . . ?
C113 C112 N111 119.6(17) . . ?
C113 C112 H2LA 120.2 . . ?
C112 C113 H3LA 117.4 . . ?
C114 C113 C112 125.1(19) . . ?
C114 C113 H3LA 117.4 . . ?
C113 C114 C115 114(2) . . ?
C113 C114 C117 122.9(17) . . ?
C115 C114 C117 123.0(19) . . ?
C114 C115 H4LA 120.4 . . ?
C116 C115 C114 119.2(19) . . ?
C116 C115 H4LA 120.4 . . ?
N111 C116 C115 126.9(17) . . ?
N111 C116 H5LA 116.5 . . ?
C115 C116 H5LA 116.5 . . ?
C114 C117 H6LA 108.2 . . ?
C114 C117 C118 105.2(17) . . ?
C118 C117 H6LA 108.2 . . ?
C119 C117 C114 114.9(18) . . ?
C119 C117 H6LA 108.2 . . ?
C119 C117 C118 112.0(17) . . ?
C117 C118 H7LA 109.5 . . ?
C117 C118 H8LA 109.5 . . ?
C117 C118 H9LA 109.5 . . ?
H7LA C118 H8LA 109.5 . . ?
H7LA C118 H9LA 109.5 . . ?
H8LA C118 H9LA 109.5 . . ?
C117 C119 H0MA 109.5 . . ?
C117 C119 H1MA 109.5 . . ?
C117 C119 H2MA 109.5 . . ?
H0MA C119 H1MA 109.5 . . ?
H0MA C119 H2MA 109.5 . . ?
H1MA C119 H2MA 109.5 . . ?
N121 C122 H122 118.6 . . ?
C123 C122 N121 122.7(17) . . ?
C123 C122 H122 118.6 . . ?
C122 C123 H123 118.8 . . ?
C122 C123 C124 122(2) . . ?
C124 C123 H123 118.8 . . ?
C123 C124 C127 124(2) . . ?
C125 C124 C123 116(2) . . ?
C125 C124 C127 120(2) . . ?
C124 C125 H125 120.4 . . ?
C126 C125 C124 119.1(19) . . ?
C126 C125 H125 120.4 . . ?
N121 C126 H126 117.0 . . ?
C125 C126 N121 126(2) . . ?
C125 C126 H126 117.0 . . ?
C124 C127 H127 101.2 . . ?
C124 C127 C129 109.6(19) . . ?
C128 C127 C124 119(2) . . ?
C128 C127 H127 101.2 . . ?
C128 C127 C129 120(2) . . ?
C129 C127 H127 101.2 . . ?
C127 C128 H12A 109.5 . . ?
C127 C128 H12B 109.5 . . ?
C127 C128 H12C 109.5 . . ?
H12A C128 H12B 109.5 . . ?
H12A C128 H12C 109.5 . . ?
H12B C128 H12C 109.5 . . ?
C127 C129 H12D 109.5 . . ?
C127 C129 H12E 109.5 . . ?
C127 C129 H12F 109.5 . . ?
H12D C129 H12E 109.5 . . ?
H12D C129 H12F 109.5 . . ?
H12E C129 H12F 109.5 . . ?
N131 C132 H132 118.1 . . ?
N131 C132 C133 123.9(18) . . ?
C133 C132 H132 118.1 . . ?
C132 C133 H133 120.8 . . ?
C132 C133 C134 118(2) . . ?
C134 C133 H133 120.8 . . ?
C133 C134 C135 115(2) . . ?
C133 C134 C137 120(2) . . ?
C135 C134 C137 125.1(18) . . ?
C134 C135 H135 119.5 . . ?
C136 C135 C134 121.0(17) . . ?
C136 C135 H135 119.5 . . ?
N131 C136 C135 121.5(18) . . ?
N131 C136 H136 119.3 . . ?
C135 C136 H136 119.3 . . ?
C134 C137 H137 108.7 . . ?
C138 C137 C134 108(2) . . ?
C138 C137 H137 108.7 . . ?
C139 C137 C134 112(2) . . ?
C139 C137 H137 108.7 . . ?
C139 C137 C138 111(2) . . ?
C137 C138 H13A 109.5 . . ?
C137 C138 H13B 109.5 . . ?
C137 C138 H13C 109.5 . . ?
H13A C138 H13B 109.5 . . ?
H13A C138 H13C 109.5 . . ?
H13B C138 H13C 109.5 . . ?
C137 C139 H13D 109.5 . . ?
C137 C139 H13E 109.5 . . ?
C137 C139 H13F 109.5 . . ?
H13D C139 H13E 109.5 . . ?
H13D C139 H13F 109.5 . . ?
H13E C139 H13F 109.5 . . ?
N141 C142 H3MA 119.1 . . ?
N141 C142 C143 121.8(17) . . ?
C143 C142 H3MA 119.1 . . ?
C142 C143 H4MA 119.2 . . ?
C142 C143 C144 121.6(17) . . ?
C144 C143 H4MA 119.2 . . ?
C143 C144 C147 121.2(16) . . ?
C145 C144 C143 112.8(18) . . ?
C145 C144 C147 125.9(16) . . ?
C144 C145 H5MA 117.6 . . ?
C146 C145 C144 124.8(18) . . ?
C146 C145 H5MA 117.6 . . ?
N141 C146 H6MA 119.5 . . ?
C145 C146 N141 121.0(19) . . ?
C145 C146 H6MA 119.5 . . ?
C144 C147 H7MA 107.7 . . ?
C144 C147 C148 110.7(16) . . ?
C144 C147 C149 109.5(15) . . ?
C148 C147 H7MA 107.7 . . ?
C149 C147 H7MA 107.7 . . ?
C149 C147 C148 113.3(15) . . ?
C147 C148 H8MA 109.5 . . ?
C147 C148 H9MA 109.5 . . ?
C147 C148 H0NA 109.5 . . ?
H8MA C148 H9MA 109.5 . . ?
H8MA C148 H0NA 109.5 . . ?
H9MA C148 H0NA 109.5 . . ?
C147 C149 H1NA 109.5 . . ?
C147 C149 H2NA 109.5 . . ?
C147 C149 H3NA 109.5 . . ?
H1NA C149 H2NA 109.5 . . ?
H1NA C149 H3NA 109.5 . . ?
H2NA C149 H3NA 109.5 . . ?
N151 C152 H152 120.6 . . ?
N151 C152 C153 118.9(17) . . ?
C153 C152 H152 120.6 . . ?
C152 C153 H153 119.9 . . ?
C152 C153 C154 120.2(18) . . ?
C154 C153 H153 119.9 . . ?
C153 C154 C155 115(2) . . ?
C153 C154 C157 116.3(19) . . ?
C155 C154 C157 128(2) . . ?
C154 C155 H155 118.6 . . ?
C156 C155 C154 123(2) . . ?
C156 C155 H155 118.6 . . ?
N151 C156 C155 120.9(18) . . ?
N151 C156 H156 119.6 . . ?
C155 C156 H156 119.6 . . ?
C154 C157 H157 106.4 . . ?
C158 C157 C154 119(2) . . ?
C158 C157 H157 106.4 . . ?
C159 C157 C154 108(2) . . ?
C159 C157 H157 106.4 . . ?
C159 C157 C158 110(3) . . ?
C157 C158 H15A 109.5 . . ?
C157 C158 H15B 109.5 . . ?
C157 C158 H15C 109.5 . . ?
H15A C158 H15B 109.5 . . ?
H15A C158 H15C 109.5 . . ?
H15B C158 H15C 109.5 . . ?
C157 C159 H15D 109.5 . . ?
C157 C159 H15E 109.5 . . ?
C157 C159 H15F 109.5 . . ?
H15D C159 H15E 109.5 . . ?
H15D C159 H15F 109.5 . . ?
H15E C159 H15F 109.5 . . ?
N161 C162 H4NA 120.8 . . ?
N161 C162 C163 118.3(18) . . ?
C163 C162 H4NA 120.8 . . ?
C162 C163 H5NA 122.0 . . ?
C164 C163 C162 116.0(19) . . ?
C164 C163 H5NA 122.0 . . ?
C163 C164 C167 115(2) . . ?
C165 C164 C163 122(2) . . ?
C165 C164 C167 122(2) . . ?
C164 C165 H6NA 119.8 . . ?
C164 C165 C166 120(2) . . ?
C166 C165 H6NA 119.8 . . ?
N161 C166 H7NA 120.3 . . ?
C165 C166 N161 119.5(19) . . ?
C165 C166 H7NA 120.3 . . ?
C164 C167 H8NA 102.2 . . ?
C168 C167 C164 113.1(17) . . ?
C168 C167 H8NA 102.2 . . ?
C169 C167 C164 115(2) . . ?
C169 C167 H8NA 102.2 . . ?
C169 C167 C168 119(2) . . ?
C167 C168 H9NA 109.5 . . ?
C167 C168 H0OA 109.5 . . ?
C167 C168 H1OA 109.5 . . ?
H9NA C168 H0OA 109.5 . . ?
H9NA C168 H1OA 109.5 . . ?
H0OA C168 H1OA 109.5 . . ?
C167 C169 H2OA 109.5 . . ?
C167 C169 H3OA 109.5 . . ?
C167 C169 H4OA 109.5 . . ?
H2OA C169 H3OA 109.5 . . ?
H2OA C169 H4OA 109.5 . . ?
H3OA C169 H4OA 109.5 . . ?
N171 C172 H5OA 118.6 . . ?
C173 C172 N171 123(2) . . ?
C173 C172 H5OA 118.6 . . ?
C172 C173 H6OA 118.1 . . ?
C172 C173 C174 124(2) . . ?
C174 C173 H6OA 118.1 . . ?
C173 C174 C177 129(3) . . ?
C175 C174 C173 111(3) . . ?
C175 C174 C177 120(3) . . ?
C174 C175 H7OA 117.8 . . ?
C176 C175 C174 124(3) . . ?
C176 C175 H7OA 117.8 . . ?
N171 C176 H8OA 117.8 . . ?
C175 C176 N171 124(2) . . ?
C175 C176 H8OA 117.8 . . ?
C174 C177 H9OA 105.9 . . ?
C174 C177 C178 114(2) . . ?
C174 C177 C179 112(3) . . ?
C178 C177 H9OA 105.9 . . ?
C178 C177 C179 113(2) . . ?
C179 C177 H9OA 105.9 . . ?
C177 C178 H0PA 109.5 . . ?
C177 C178 H1PA 109.5 . . ?
C177 C178 H2PA 109.5 . . ?
H0PA C178 H1PA 109.5 . . ?
H0PA C178 H2PA 109.5 . . ?
H1PA C178 H2PA 109.5 . . ?
C177 C179 H3PA 109.5 . . ?
C177 C179 H4PA 109.5 . . ?
C177 C179 H5PA 109.5 . . ?
H3PA C179 H4PA 109.5 . . ?
H3PA C179 H5PA 109.5 . . ?
H4PA C179 H5PA 109.5 . . ?

loop_
_geom_bond_atom_site_label_1
_geom_bond_atom_site_label_2
_geom_bond_distance
_geom_bond_site_symmetry_2
_geom_bond_publ_flag
I1 N1 2.285(15) . ?
I1 N11 2.329(13) . ?
I2 N21 2.221(16) . ?
I2 N31 2.252(15) . ?
I3 N41 2.249(13) . ?
I3 N51 2.274(13) . ?
I4 N61 2.29(2) . ?
I4 N71 2.237(11) . ?
I5 N81 2.294(19) . ?
I5 N91A 2.13(3) . ?
I5 N91 2.37(2) . ?
I6 N101 2.246(15) . ?
I6 N111 2.203(14) . ?
I7 N121 2.161(15) . ?
I7 N131 2.295(14) . ?
I8 N141 2.232(17) 2_765 ?
I8 N141 2.233(17) . ?
I9 N151 2.295(15) 2_766 ?
I9 N151 2.295(15) . ?
I10 N161 2.283(14) . ?
I10 N161 2.283(14) 2_756 ?
I11 N171 2.26(2) 2 ?
I11 N171 2.26(2) . ?
P201 F202 1.545(19) . ?
P201 F203 1.571(19) . ?
P201 F204 1.55(2) . ?
P201 F205 1.576(18) . ?
P201 F206 1.54(2) . ?
P201 F207 1.560(19) . ?
P211 F212 1.583(19) . ?
P211 F213 1.594(17) . ?
P211 F214 1.598(19) . ?
P211 F215 1.563(18) . ?
P211 F216 1.570(15) . ?
P211 F217 1.546(17) . ?
P221 F222 1.572(14) . ?
P221 F223 1.600(12) . ?
P221 F224 1.565(13) . ?
P221 F225 1.575(12) . ?
P221 F226 1.636(15) . ?
P221 F227 1.597(15) . ?
P231 F232 1.601(10) . ?
P231 F233 1.588(10) . ?
P231 F234 1.65(3) . ?
P231 F235 1.61(3) . ?
P231 F236 1.45(2) . ?
P231 F237 1.57(3) . ?
P231 F238 1.56(2) . ?
P231 F239 1.52(3) . ?
P231 F240 1.622(19) . ?
P231 F241 1.67(2) . ?
P251 F252 1.572(18) . ?
P251 F253 1.569(15) . ?
P251 F254 1.579(16) . ?
P251 F255 1.575(13) . ?
P251 F256 1.536(19) . ?
P251 F257 1.589(13) . ?
P261 F262 1.539(16) . ?
P261 F263 1.629(15) . ?
P261 F264 1.55(4) . ?
P261 F265 1.58(5) . ?
P261 F266 1.62(5) . ?
P261 F267 1.74(5) . ?
P261 F268 1.582(9) . ?
P261 F269 1.584(10) . ?
P261 F270 1.573(9) . ?
P261 F271 1.582(10) . ?
P281 F282 1.592(15) . ?
P281 F283 1.51(2) . ?
P281 F284 1.529(17) . ?
P281 F285 1.573(19) . ?
P281 F286 1.594(15) . ?
P281 F287 1.592(15) . ?
P291 F292 1.535(15) . ?
P291 F293 1.525(14) . ?
P291 F294 1.528(16) . ?
P291 F295 1.524(17) . ?
P291 F296 1.558(13) . ?
P291 F297 1.576(13) . ?
P301 F302 1.6273 . ?
P301 F303 1.6302 . ?
P301 F304 1.6281 . ?
P301 F305 1.6259 . ?
P301 F306 1.6266 . ?
P301 F307 1.6280 . ?
P311 F312 1.6275 . ?
P311 F313 1.6279 . ?
P311 F314 1.6256 . ?
P311 F315 1.6267 . ?
P311 F316 1.6269 . ?
P311 F317 1.6276 . ?
P321 F322 1.6272 . ?
P321 F323 1.6268 . ?
P321 F324 1.6280 . ?
P321 F325 1.6286 . ?
P321 F326 1.6270 . ?
P321 F327 1.6267 . ?
N1 C2 1.30(2) . ?
N1 C6 1.33(2) . ?
N11 C12 1.27(2) . ?
N11 C16 1.24(2) . ?
N21 C22 1.40(2) . ?
N21 C26 1.37(2) . ?
N31 C32 1.33(2) . ?
N31 C36 1.34(2) . ?
N41 C42 1.34(2) . ?
N41 C46 1.33(2) . ?
N51 C52 1.28(2) . ?
N51 C56 1.359(19) . ?
N61 C62 1.32(2) . ?
N61 C66 1.35(3) . ?
N81 C82 1.34(3) . ?
N81 C86 1.32(3) . ?
N101 C102 1.35(2) . ?
N101 C106 1.35(2) . ?
N111 C112 1.39(2) . ?
N111 C116 1.33(2) . ?
N121 C122 1.43(2) . ?
N121 C126 1.38(2) . ?
N131 C132 1.32(2) . ?
N131 C136 1.32(2) . ?
N141 C142 1.31(2) . ?
N141 C146 1.45(2) . ?
N151 C152 1.35(2) . ?
N151 C156 1.30(2) . ?
N161 C162 1.32(2) . ?
N161 C166 1.37(2) . ?
N171 C172 1.36(3) . ?
N171 C176 1.36(3) . ?
C2 H 0.9300 . ?
C2 C3 1.42(2) . ?
C3 HA 0.9300 . ?
C3 C4 1.36(2) . ?
C4 C5 1.41(2) . ?
C4 C7 1.50(3) . ?
C5 HB 0.9300 . ?
C5 C6 1.37(2) . ?
C6 HC 0.9300 . ?
C7 HD 0.9800 . ?
C7 C8 1.55(3) . ?
C7 C9 1.53(3) . ?
C8 HE 0.9600 . ?
C8 HF 0.9600 . ?
C8 HG 0.9600 . ?
C9 HH 0.9600 . ?
C9 HI 0.9600 . ?
C9 HJ 0.9600 . ?
C12 HK 0.9300 . ?
C12 C13 1.36(3) . ?
C13 HL 0.9300 . ?
C13 C14 1.39(2) . ?
C14 C15 1.39(2) . ?
C14 C17 1.52(2) . ?
C15 HM 0.9300 . ?
C15 C16 1.45(2) . ?
C16 HN 0.9300 . ?
C17 HO 0.9800 . ?
C17 C18 1.51(3) . ?
C17 C19 1.52(2) . ?
C18 HP 0.9600 . ?
C18 HQ 0.9600 . ?
C18 HR 0.9600 . ?
C19 HS 0.9600 . ?
C19 HT 0.9600 . ?
C19 HU 0.9600 . ?
C22 HV 0.9300 . ?
C22 C23 1.39(3) . ?
C23 HW 0.9300 . ?
C23 C24 1.45(3) . ?
C24 C25 1.37(3) . ?
C24 C27 1.489(10) . ?
C25 HX 0.9300 . ?
C25 C26 1.37(3) . ?
C26 HY 0.9300 . ?
C27 HZ 0.9800 . ?
C27 C28 1.54(3) . ?
C27 C29 1.51(3) . ?
C28 H0AA 0.9600 . ?
C28 H1AA 0.9600 . ?
C28 H2AA 0.9600 . ?
C29 H3AA 0.9600 . ?
C29 H4AA 0.9600 . ?
C29 H5AA 0.9600 . ?
C32 H6AA 0.9300 . ?
C32 C33 1.40(3) . ?
C33 H7AA 0.9300 . ?
C33 C34 1.42(3) . ?
C34 C35 1.31(3) . ?
C34 C37 1.53(3) . ?
C35 H8AA 0.9300 . ?
C35 C36 1.43(3) . ?
C36 H9AA 0.9300 . ?
C37 H0BA 0.9800 . ?
C37 C38 1.49(3) . ?
C37 C39 1.46(3) . ?
C38 H1BA 0.9600 . ?
C38 H2BA 0.9600 . ?
C38 H3BA 0.9600 . ?
C39 H4BA 0.9600 . ?
C39 H5BA 0.9600 . ?
C39 H6BA 0.9600 . ?
C42 H7BA 0.9300 . ?
C42 C43 1.36(2) . ?
C43 H8BA 0.9300 . ?
C43 C44 1.35(2) . ?
C44 C45 1.39(3) . ?
C44 C47 1.58(3) . ?
C45 H9BA 0.9300 . ?
C45 C46 1.36(3) . ?
C46 H0CA 0.9300 . ?
C47 H1CA 0.9800 . ?
C47 C48 1.53(3) . ?
C47 C49 1.46(3) . ?
C48 H2CA 0.9600 . ?
C48 H3CA 0.9600 . ?
C48 H4CA 0.9600 . ?
C49 H5CA 0.9600 . ?
C49 H6CA 0.9600 . ?
C49 H7CA 0.9600 . ?
C52 H8CA 0.9300 . ?
C52 C53 1.45(2) . ?
C53 H9CA 0.9300 . ?
C53 C54 1.35(2) . ?
C54 C55 1.40(2) . ?
C54 C57 1.52(3) . ?
C55 H0DA 0.9300 . ?
C55 C56 1.36(2) . ?
C56 H1DA 0.9300 . ?
C57 H2DA 0.9800 . ?
C57 C58 1.55(2) . ?
C57 C59 1.53(3) . ?
C58 H3DA 0.9600 . ?
C58 H4DA 0.9600 . ?
C58 H5DA 0.9600 . ?
C59 H6DA 0.9600 . ?
C59 H7DA 0.9600 . ?
C59 H8DA 0.9600 . ?
C62 H9DA 0.9300 . ?
C62 C63 1.34(3) . ?
C63 H0EA 0.9300 . ?
C63 C64 1.43(3) . ?
C64 C65 1.36(3) . ?
C64 C67 1.51(4) . ?
C65 H1EA 0.9300 . ?
C65 C66 1.30(3) . ?
C66 H2EA 0.9300 . ?
C67 H3EA 0.9800 . ?
C67 C68 1.44(4) . ?
C67 C69 1.45(4) . ?
C68 H4EA 0.9600 . ?
C68 H5EA 0.9600 . ?
C68 H6EA 0.9600 . ?
C69 H7EA 0.9600 . ?
C69 H8EA 0.9600 . ?
C69 H9EA 0.9600 . ?
C74 C75 1.3900 . ?
C74 C73 1.3900 . ?
C74 C77 1.51(3) . ?
C75 H0FA 0.9300 . ?
C75 C76 1.3900 . ?
C76 H1FA 0.9300 . ?
C76 N71 1.3900 . ?
N71 C72 1.3900 . ?
C72 H2FA 0.9300 . ?
C72 C73 1.3900 . ?
C73 H3FA 0.9300 . ?
C77 H4FA 0.9800 . ?
C77 C78 1.495(10) . ?
C77 C79 1.49(4) . ?
C78 H5FA 0.9600 . ?
C78 H6FA 0.9600 . ?
C78 H7FA 0.9600 . ?
C79 H8FA 0.9600 . ?
C79 H9FA 0.9600 . ?
C79 H0GA 0.9600 . ?
C82 H1GA 0.9300 . ?
C82 C83 1.48(3) . ?
C83 H2GA 0.9300 . ?
C83 C84 1.39(3) . ?
C84 C85 1.33(4) . ?
C84 C87 1.62(6) . ?
C84 C87A 1.45(6) . ?
C85 H3GA 0.9300 . ?
C85 C86 1.38(3) . ?
C86 H4GA 0.9300 . ?
C87 H5GA 0.9800 . ?
C87 C88 1.41(7) . ?
C87 C89 1.49(8) . ?
C87A H6GA 0.9800 . ?
C87A C88A 1.56(9) . ?
C87A C89A 1.55(10) . ?
C88 H7GA 0.9600 . ?
C88 H8GA 0.9600 . ?
C88 H9GA 0.9600 . ?
C88A H0HA 0.9600 . ?
C88A H1HA 0.9600 . ?
C88A H2HA 0.9600 . ?
C89 H3HA 0.9600 . ?
C89 H4HA 0.9600 . ?
C89 H5HA 0.9600 . ?
C89A H6HA 0.9600 . ?
C89A H7HA 0.9600 . ?
C89A H8HA 0.9600 . ?
C93A H9HA 0.9300 . ?
C93A C92A 1.3900 . ?
C93A C94A 1.3900 . ?
C92A H0IA 0.9300 . ?
C92A N91A 1.3900 . ?
N91A C96A 1.3900 . ?
C96A H1IA 0.9300 . ?
C96A C95A 1.3900 . ?
C95A H2IA 0.9300 . ?
C95A C94A 1.3900 . ?
C94A C97A 1.50(6) . ?
C94 C93 1.3900 . ?
C94 C95 1.3900 . ?
C94 C97 1.48(5) . ?
C93 H3IA 0.9300 . ?
C93 C92 1.3900 . ?
C92 H4IA 0.9300 . ?
C92 N91 1.3900 . ?
N91 C96 1.3900 . ?
C96 H5IA 0.9300 . ?
C96 C95 1.3900 . ?
C95 H6IA 0.9300 . ?
C97 H7IA 0.9800 . ?
C97 C98 1.55(6) . ?
C97 C99 1.39(6) . ?
C97A H8IA 0.9800 . ?
C97A C98A 1.55(8) . ?
C97A C99A 1.50(8) . ?
C98 H9IA 0.9600 . ?
C98 H0JA 0.9600 . ?
C98 H1JA 0.9600 . ?
C98A H2JA 0.9600 . ?
C98A H3JA 0.9600 . ?
C98A H4JA 0.9600 . ?
C99 H5JA 0.9600 . ?
C99 H6JA 0.9600 . ?
C99 H7JA 0.9600 . ?
C99A H8JA 0.9600 . ?
C99A H9JA 0.9600 . ?
C99A H0KA 0.9600 . ?
C102 H1KA 0.9300 . ?
C102 C103 1.33(3) . ?
C103 H2KA 0.9300 . ?
C103 C104 1.39(2) . ?
C104 C105 1.42(3) . ?
C104 C107 1.49(2) . ?
C105 H3KA 0.9300 . ?
C105 C106 1.35(3) . ?
C106 H4KA 0.9300 . ?
C107 H5KA 0.9800 . ?
C107 C108 1.52(2) . ?
C107 C109 1.55(3) . ?
C108 H6KA 0.9600 . ?
C108 H7KA 0.9600 . ?
C108 H8KA 0.9600 . ?
C109 H9KA 0.9600 . ?
C109 H0LA 0.9600 . ?
C109 H1LA 0.9600 . ?
C112 H2LA 0.9300 . ?
C112 C113 1.38(3) . ?
C113 H3LA 0.9300 . ?
C113 C114 1.36(3) . ?
C114 C115 1.42(3) . ?
C114 C117 1.54(3) . ?
C115 H4LA 0.9300 . ?
C115 C116 1.35(3) . ?
C116 H5LA 0.9300 . ?
C117 H6LA 0.9800 . ?
C117 C118 1.55(3) . ?
C117 C119 1.53(3) . ?
C118 H7LA 0.9600 . ?
C118 H8LA 0.9600 . ?
C118 H9LA 0.9600 . ?
C119 H0MA 0.9600 . ?
C119 H1MA 0.9600 . ?
C119 H2MA 0.9600 . ?
C122 H122 0.9300 . ?
C122 C123 1.31(3) . ?
C123 H123 0.9300 . ?
C123 C124 1.42(3) . ?
C124 C125 1.41(3) . ?
C124 C127 1.48(3) . ?
C125 H125 0.9300 . ?
C125 C126 1.35(3) . ?
C126 H126 0.9300 . ?
C127 H127 0.9800 . ?
C127 C128 1.44(3) . ?
C127 C129 1.51(3) . ?
C128 H12A 0.9600 . ?
C128 H12B 0.9600 . ?
C128 H12C 0.9600 . ?
C129 H12D 0.9600 . ?
C129 H12E 0.9600 . ?
C129 H12F 0.9600 . ?
C132 H132 0.9300 . ?
C132 C133 1.37(3) . ?
C133 H133 0.9300 . ?
C133 C134 1.42(3) . ?
C134 C135 1.45(3) . ?
C134 C137 1.54(3) . ?
C135 H135 0.9300 . ?
C135 C136 1.35(3) . ?
C136 H136 0.9300 . ?
C137 H137 0.9800 . ?
C137 C138 1.53(3) . ?
C137 C139 1.47(3) . ?
C138 H13A 0.9600 . ?
C138 H13B 0.9600 . ?
C138 H13C 0.9600 . ?
C139 H13D 0.9600 . ?
C139 H13E 0.9600 . ?
C139 H13F 0.9600 . ?
C142 H3MA 0.9300 . ?
C142 C143 1.37(3) . ?
C143 H4MA 0.9300 . ?
C143 C144 1.44(2) . ?
C144 C145 1.41(2) . ?
C144 C147 1.48(3) . ?
C145 H5MA 0.9300 . ?
C145 C146 1.27(3) . ?
C146 H6MA 0.9300 . ?
C147 H7MA 0.9800 . ?
C147 C148 1.53(2) . ?
C147 C149 1.51(3) . ?
C148 H8MA 0.9600 . ?
C148 H9MA 0.9600 . ?
C148 H0NA 0.9600 . ?
C149 H1NA 0.9600 . ?
C149 H2NA 0.9600 . ?
C149 H3NA 0.9600 . ?
C152 H152 0.9300 . ?
C152 C153 1.39(3) . ?
C153 H153 0.9300 . ?
C153 C154 1.39(3) . ?
C154 C155 1.42(3) . ?
C154 C157 1.52(3) . ?
C155 H155 0.9300 . ?
C155 C156 1.31(3) . ?
C156 H156 0.9300 . ?
C157 H157 0.9800 . ?
C157 C158 1.495(10) . ?
C157 C159 1.441(10) . ?
C158 H15A 0.9600 . ?
C158 H15B 0.9600 . ?
C158 H15C 0.9600 . ?
C159 H15D 0.9600 . ?
C159 H15E 0.9600 . ?
C159 H15F 0.9600 . ?
C162 H4NA 0.9300 . ?
C162 C163 1.43(3) . ?
C163 H5NA 0.9300 . ?
C163 C164 1.41(3) . ?
C164 C165 1.32(3) . ?
C164 C167 1.59(3) . ?
C165 H6NA 0.9300 . ?
C165 C166 1.34(3) . ?
C166 H7NA 0.9300 . ?
C167 H8NA 0.9800 . ?
C167 C168 1.51(3) . ?
C167 C169 1.439(10) . ?
C168 H9NA 0.9600 . ?
C168 H0OA 0.9600 . ?
C168 H1OA 0.9600 . ?
C169 H2OA 0.9600 . ?
C169 H3OA 0.9600 . ?
C169 H4OA 0.9600 . ?
C172 H5OA 0.9300 . ?
C172 C173 1.35(4) . ?
C173 H6OA 0.9300 . ?
C173 C174 1.41(4) . ?
C174 C175 1.40(3) . ?
C174 C177 1.46(4) . ?
C175 H7OA 0.9300 . ?
C175 C176 1.32(4) . ?
C176 H8OA 0.9300 . ?
C177 H9OA 0.9800 . ?
C177 C178 1.53(3) . ?
C177 C179 1.55(3) . ?
C178 H0PA 0.9600 . ?
C178 H1PA 0.9600 . ?
C178 H2PA 0.9600 . ?
C179 H3PA 0.9600 . ?
C179 H4PA 0.9600 . ?
C179 H5PA 0.9600 . ?

loop_
_exptl_oxdiff_crystal_face_indexfrac_h
_exptl_oxdiff_crystal_face_indexfrac_k
_exptl_oxdiff_crystal_face_indexfrac_l
_exptl_oxdiff_crystal_face_x
_exptl_oxdiff_crystal_face_y
_exptl_oxdiff_crystal_face_z
-1.0802 -11.6984 9.4643 0.0785 -0.9969 0.0090
1.0802 11.6984 -9.4643 -0.0785 0.9969 -0.0090
-0.1787 -4.5606 -14.4020 0.3495 0.0283 0.9365
0.1787 4.5606 14.4020 -0.3495 -0.0283 -0.9365
11.6012 -5.0263 -0.4809 -0.9382 -0.0735 0.3382
-11.6012 5.0263 0.4809 0.9382 0.0735 -0.3382
-10.9985 5.9765 6.0145 0.7682 0.0218 -0.6590
-1.9878 12.9989 2.0376 -0.0438 0.7555 -0.6826
0.9848 -13.0021 2.9626 0.0377 -0.8904 0.4170
-1.9826 13.0007 -6.9634 0.1249 0.9607 -0.2194
1.0167 7.0073 -15.9810 0.1145 0.8396 0.5283
